data_7051736
loop_
_publ_author_name
'He, Yabing'
'Bian, Zheng'
'Kang, Chuanqing'
'Jin, Rizhe'
'Gao, Lianxun'

_publ_section_title
;
 Ultrasound-promoted chiral fluorescent organogel
;
_journal_issue 10
_journal_name_full 'New Journal of Chemistry'
_journal_page_first 2073
_journal_paper_doi 10.1039/b909127k
_journal_volume 33
_journal_year 2009
_chemical_formula_moiety 'C76 H82 N4 O2'
_chemical_formula_sum 'C76 H82 N4 O2'
_chemical_formula_weight 1083.46
_chemical_melting_point ?
_chemical_name_systematic
;
?
;
_space_group_IT_number 1
_symmetry_cell_setting triclinic
_symmetry_space_group_name_Hall 'P 1'
_symmetry_space_group_name_H-M 'P 1'
_atom_sites_solution_hydrogens geom
_atom_sites_solution_primary direct
_atom_sites_solution_secondary difmap
_audit_creation_method SHELXL-97
_cell_angle_alpha 114.619(9)
_cell_angle_beta 92.681(9)
_cell_angle_gamma 96.014(10)
_cell_formula_units_Z 3
_cell_length_a 7.8840(5)
_cell_length_b 24.1800(15)
_cell_length_c 26.8060(16)
_cell_measurement_temperature 185(2)
_cell_measurement_theta_max 26.0
_cell_measurement_theta_min 1.5
_cell_volume 4596.9(6)
_computing_cell_refinement 'Bruker SMART'
_computing_data_collection 'Bruker SMART'
_computing_data_reduction 'Bruker SAINT software (Bruker, 1999)'
_computing_molecular_graphics 'SHELXTL-PLUS (Sheldrick, 1990)'
_computing_publication_material SHELXL-97
_computing_structure_refinement 'SHELXL-97 (Sheldrick, 1997)'
_computing_structure_solution 'SHELXS-97(Sheldrick, 1997)'
_diffrn_ambient_temperature 293(2)
_diffrn_measured_fraction_theta_full 0.986
_diffrn_measured_fraction_theta_max 0.977
_diffrn_measurement_device_type 'Bruker SMART APEX CCD'
_diffrn_measurement_method '\w scan'
_diffrn_radiation_monochromator graphite
_diffrn_radiation_source 'fine-focus sealed tube'
_diffrn_radiation_type MoK\a
_diffrn_radiation_wavelength 0.71073
_diffrn_reflns_av_R_equivalents 0.0336
_diffrn_reflns_av_sigmaI/netI 0.0662
_diffrn_reflns_limit_h_max 9
_diffrn_reflns_limit_h_min -8
_diffrn_reflns_limit_k_max 28
_diffrn_reflns_limit_k_min -29
_diffrn_reflns_limit_l_max 30
_diffrn_reflns_limit_l_min -33
_diffrn_reflns_number 26057
_diffrn_reflns_theta_full 25.00
_diffrn_reflns_theta_max 26.03
_diffrn_reflns_theta_min 1.50
_diffrn_standards_decay_% 0
_diffrn_standards_interval_count 0
_diffrn_standards_interval_time .
_diffrn_standards_number 0
_exptl_absorpt_coefficient_mu 0.0701
_exptl_absorpt_correction_T_max 0.463
_exptl_absorpt_correction_T_min 0.420
_exptl_absorpt_correction_type empirical
_exptl_absorpt_process_details SADABS
_exptl_crystal_colour colorless
_exptl_crystal_density_diffrn 1.174
_exptl_crystal_density_meas ?
_exptl_crystal_density_method 'not measured'
_exptl_crystal_description rod
_exptl_crystal_F_000 5238
_exptl_crystal_size_max 0.4
_exptl_crystal_size_mid 0.35
_exptl_crystal_size_min 0.28
_refine_diff_density_max 0.431
_refine_diff_density_min -0.306
_refine_diff_density_rms 0.044
_refine_ls_abs_structure_details 'Flack H D (1983), Acta Cryst. A39, 876-881'
_refine_ls_abs_structure_Flack 1.9(12)
_refine_ls_extinction_method none
_refine_ls_goodness_of_fit_ref 0.955
_refine_ls_hydrogen_treatment constr
_refine_ls_matrix_type full
_refine_ls_number_parameters 2195
_refine_ls_number_reflns 17732
_refine_ls_number_restraints 4
_refine_ls_restrained_S_all 0.959
_refine_ls_R_factor_all 0.0914
_refine_ls_R_factor_gt 0.0577
_refine_ls_shift/su_max 0.000
_refine_ls_shift/su_mean 0.000
_refine_ls_structure_factor_coef Fsqd
_refine_ls_weighting_details 'calc w=1/[\s^2^(Fo^2^)+(0.0726P)^2^+0.0000P] where P=(Fo^2^+2Fc^2^)/3'
_refine_ls_weighting_scheme calc
_refine_ls_wR_factor_gt 0.1290
_refine_ls_wR_factor_ref 0.1474
_reflns_number_gt 11561
_reflns_number_total 17732
_reflns_threshold_expression >2sigma(I)
_cod_data_source_file b909127k.txt
_cod_data_source_block (S)-4
_cod_depositor_comments
;
The following automatic conversions were performed:

'_chemical_melting_point' value 'not measured' was changed to '?' -
the value is undefined or not given.

Automatic conversion script
Id: cif_fix_values 1646 2011-03-28 12:23:43Z adriana 

The following automatic conversions were performed:

'_exptl_crystal_density_meas' value 'none' was changed to '?' - the
value is perceived as not measured.

Automatic conversion script
Id: cif_fix_values 3008 2015-01-20 13:52:24Z robertas 
;
_cod_original_cell_volume 4596.9(5)
_cod_original_sg_symbol_Hall 'p 1'
_cod_original_sg_symbol_H-M p1
_cod_database_code 7051736

loop_
_symmetry_equiv_pos_as_xyz
'x, y, z'

loop_
_atom_site_label
_atom_site_type_symbol
_atom_site_fract_x
_atom_site_fract_y
_atom_site_fract_z
_atom_site_U_iso_or_equiv
_atom_site_adp_type
_atom_site_occupancy
_atom_site_symmetry_multiplicity
_atom_site_calc_flag
_atom_site_refinement_flags
_atom_site_disorder_assembly
_atom_site_disorder_group
C1 C 0.1432(7) 0.9184(2) 0.8265(2) 0.0649(14) Uani 1 1 d . . .
H1 H 0.1662 0.8854 0.7950 0.078 Uiso 1 1 calc R . .
C2 C 0.0719(6) 0.9072(2) 0.8671(2) 0.0549(13) Uani 1 1 d . . .
H2 H 0.0440 0.8673 0.8634 0.066 Uiso 1 1 calc R . .
C3 C 0.0423(6) 0.9562(2) 0.9135(2) 0.0537(12) Uani 1 1 d . . .
H3 H -0.0036 0.9492 0.9421 0.064 Uiso 1 1 calc R . .
N1 N 0.0784(5) 1.0156(2) 0.91936(16) 0.0605(11) Uani 1 1 d . . .
C4 C 0.1814(6) 0.9755(2) 0.83041(18) 0.0497(12) Uani 1 1 d . . .
H4 H 0.2308 0.9821 0.8022 0.060 Uiso 1 1 calc R . .
C6 C 0.1815(6) 1.0871(2) 0.88027(19) 0.0479(12) Uani 1 1 d . . .
C7 C 0.1537(6) 1.1345(2) 0.92582(18) 0.0482(12) Uani 1 1 d . . .
H7 H 0.1202 1.1284 0.9562 0.058 Uiso 1 1 calc R . .
C8 C 0.1741(7) 1.1916(2) 0.92794(19) 0.0605(14) Uani 1 1 d . . .
H8 H 0.1549 1.2244 0.9602 0.073 Uiso 1 1 calc R . .
C9 C 0.2574(7) 1.1526(2) 0.8382(2) 0.0654(15) Uani 1 1 d . . .
H9 H 0.2962 1.1580 0.8081 0.078 Uiso 1 1 calc R . .
C10 C 0.2228(6) 1.2032(2) 0.8837(2) 0.0503(12) Uani 1 1 d . . .
C11 C 0.2367(6) 1.2650(2) 0.88430(18) 0.0485(12) Uani 1 1 d . . .
C12 C 0.2669(6) 1.3186(2) 0.93155(18) 0.0524(12) Uani 1 1 d . . .
H12 H 0.2806 1.3164 0.9653 0.063 Uiso 1 1 calc R . .
C13 C 0.2779(6) 1.3755(2) 0.93112(18) 0.0514(12) Uani 1 1 d . . .
H13 H 0.3004 1.4106 0.9642 0.062 Uiso 1 1 calc R . .
C14 C 0.2554(5) 1.3813(2) 0.88134(18) 0.0459(11) Uani 1 1 d . . .
C15 C 0.2229(6) 1.3276(2) 0.83409(19) 0.0564(13) Uani 1 1 d . . .
H15 H 0.2070 1.3296 0.8003 0.068 Uiso 1 1 calc R . .
C16 C 0.2132(7) 1.2706(2) 0.83514(19) 0.0599(14) Uani 1 1 d . . .
H16 H 0.1904 1.2354 0.8022 0.072 Uiso 1 1 calc R . .
C17 C 0.2617(5) 1.4419(2) 0.87897(16) 0.0394(10) Uani 1 1 d . . .
C18 C 0.1892(5) 1.4886(2) 0.91725(17) 0.0433(11) Uani 1 1 d . . .
H18 H 0.1378 1.4822 0.9452 0.052 Uiso 1 1 calc R . .
C19 C 0.1899(5) 1.5461(2) 0.91561(16) 0.0385(10) Uani 1 1 d . . .
C20 C 0.2561(5) 1.55459(19) 0.87063(16) 0.0364(10) Uani 1 1 d . . .
C21 C 0.3252(5) 1.50495(19) 0.82894(15) 0.0356(10) Uani 1 1 d . . .
C22 C 0.3385(5) 1.45284(18) 0.83622(15) 0.0347(9) Uani 1 1 d . . .
C23 C 0.1357(5) 1.5973(2) 0.95907(17) 0.0487(12) Uani 1 1 d . . .
H23 H 0.0875 1.5921 0.9881 0.058 Uiso 1 1 calc R . .
C24 C 0.1535(5) 1.6541(2) 0.95880(18) 0.0492(12) Uani 1 1 d . . .
H24 H 0.1225 1.6876 0.9883 0.059 Uiso 1 1 calc R . .
C25 C 0.2177(5) 1.6617(2) 0.91449(18) 0.0481(12) Uani 1 1 d . . .
H25 H 0.2279 1.7003 0.9145 0.058 Uiso 1 1 calc R . .
C26 C 0.2668(5) 1.6135(2) 0.87058(18) 0.0445(11) Uani 1 1 d . . .
H26 H 0.3069 1.6195 0.8409 0.053 Uiso 1 1 calc R . .
C27 C 0.3841(5) 1.51227(18) 0.77904(15) 0.0338(9) Uani 1 1 d . . .
C28 C 0.5476(5) 1.54621(18) 0.78285(16) 0.0344(9) Uani 1 1 d . . .
C29 C 0.5997(5) 1.55439(18) 0.73650(16) 0.0353(9) Uani 1 1 d . . .
C30 C 0.4821(5) 1.53327(18) 0.68859(15) 0.0348(9) Uani 1 1 d . . .
H30 H 0.5149 1.5400 0.6585 0.042 Uiso 1 1 calc R . .
C31 C 0.3223(5) 1.50331(18) 0.68530(15) 0.0334(9) Uani 1 1 d . . .
C32 C 0.2770(5) 1.49028(17) 0.73127(15) 0.0320(9) Uani 1 1 d . . .
C33 C 0.6623(5) 1.5722(2) 0.83187(16) 0.0452(11) Uani 1 1 d . . .
H33 H 0.6297 1.5679 0.8631 0.054 Uiso 1 1 calc R . .
C34 C 0.8178(5) 1.6032(2) 0.83413(18) 0.0502(12) Uani 1 1 d . . .
H34 H 0.8909 1.6196 0.8666 0.060 Uiso 1 1 calc R . .
C35 C 0.8696(5) 1.6108(2) 0.78766(17) 0.0468(11) Uani 1 1 d . . .
H35 H 0.9774 1.6316 0.7893 0.056 Uiso 1 1 calc R . .
C36 C 0.7629(5) 1.58786(19) 0.74032(16) 0.0391(10) Uani 1 1 d . . .
H36 H 0.7968 1.5941 0.7101 0.047 Uiso 1 1 calc R . .
C37 C 0.1926(5) 1.48805(18) 0.63779(15) 0.0333(9) Uani 1 1 d . . .
C38 C 0.0261(5) 1.50097(19) 0.64705(16) 0.0417(10) Uani 1 1 d . . .
H38 H -0.0024 1.5198 0.6831 0.050 Uiso 1 1 calc R . .
C39 C -0.0970(5) 1.48641(19) 0.60390(16) 0.0425(11) Uani 1 1 d . . .
H39 H -0.2076 1.4952 0.6112 0.051 Uiso 1 1 calc R . .
C40 C -0.0591(5) 1.45860(18) 0.54911(16) 0.0374(10) Uani 1 1 d . . .
C41 C 0.1085(5) 1.44833(19) 0.54011(16) 0.0388(10) Uani 1 1 d . . .
H41 H 0.1380 1.4309 0.5041 0.047 Uiso 1 1 calc R . .
C42 C 0.2343(5) 1.46348(19) 0.58377(15) 0.0379(10) Uani 1 1 d . . .
H42 H 0.3467 1.4571 0.5767 0.045 Uiso 1 1 calc R . .
C43 C -0.1985(5) 1.43815(18) 0.50340(16) 0.0365(10) Uani 1 1 d . . .
C44 C -0.3423(5) 1.46693(19) 0.50695(17) 0.0407(10) Uani 1 1 d . . .
H44 H -0.3486 1.5017 0.5393 0.049 Uiso 1 1 calc R . .
C45 C -0.4648(5) 1.39940(18) 0.42057(16) 0.0344(9) Uani 1 1 d . . .
C46 C -0.3245(5) 1.36747(19) 0.41290(16) 0.0418(10) Uani 1 1 d . . .
H46 H -0.3205 1.3333 0.3799 0.050 Uiso 1 1 calc R . .
C47 C -0.1904(5) 1.38645(19) 0.45429(17) 0.0434(11) Uani 1 1 d . . .
H47 H -0.0965 1.3651 0.4494 0.052 Uiso 1 1 calc R . .
C52 C -0.7512(6) 1.4100(2) 0.38392(18) 0.0519(12) Uani 1 1 d . . .
H52 H -0.7580 1.4445 0.4163 0.062 Uiso 1 1 calc R . .
C49 C -0.8813(6) 1.3883(2) 0.3415(2) 0.0601(14) Uani 1 1 d . . .
H49 H -0.9787 1.4078 0.3452 0.072 Uiso 1 1 calc R . .
C50 C -0.8663(6) 1.3382(2) 0.29410(19) 0.0573(13) Uani 1 1 d . . .
H50 H -0.9510 1.3237 0.2646 0.069 Uiso 1 1 calc R . .
C51 C -0.7230(6) 1.3099(2) 0.29105(18) 0.0520(12) Uani 1 1 d . . .
H51 H -0.7135 1.2755 0.2588 0.062 Uiso 1 1 calc R . .
N4 N -0.5971(4) 1.32857(17) 0.33133(14) 0.0432(9) Uani 1 1 d . . .
C53 C 0.6072(6) 1.4175(3) 0.8276(3) 0.085(2) Uani 1 1 d . . .
H53A H 0.6589 1.4598 0.8393 0.102 Uiso 1 1 calc R . .
H53B H 0.5972 1.4106 0.8606 0.102 Uiso 1 1 calc R . .
C54 C 0.7129(8) 1.3815(3) 0.7977(3) 0.120(3) Uani 1 1 d . . .
H54A H 0.8206 1.3914 0.8205 0.144 Uiso 1 1 calc R . .
H54B H 0.7349 1.3931 0.7678 0.144 Uiso 1 1 calc R . .
C55 C 0.6685(8) 1.3138(3) 0.7727(3) 0.097(2) Uani 1 1 d . . .
H55A H 0.7223 1.2973 0.7387 0.117 Uiso 1 1 calc R . .
H55B H 0.5455 1.3044 0.7629 0.117 Uiso 1 1 calc R . .
C56 C 0.7151(8) 1.2800(3) 0.8057(2) 0.0836(18) Uani 1 1 d . . .
H56A H 0.8357 1.2923 0.8190 0.100 Uiso 1 1 calc R . .
H56B H 0.6503 1.2921 0.8375 0.100 Uiso 1 1 calc R . .
C57 C 0.6835(7) 1.2119(3) 0.7751(2) 0.0760(17) Uani 1 1 d . . .
H57A H 0.5633 1.2002 0.7612 0.091 Uiso 1 1 calc R . .
H57B H 0.7490 1.2003 0.7434 0.091 Uiso 1 1 calc R . .
C58 C 0.7249(8) 1.1750(3) 0.8054(2) 0.0816(17) Uani 1 1 d . . .
H58A H 0.6595 1.1861 0.8371 0.098 Uiso 1 1 calc R . .
H58B H 0.8454 1.1859 0.8191 0.098 Uiso 1 1 calc R . .
C59 C 0.6893(8) 1.1069(3) 0.7723(2) 0.0810(18) Uani 1 1 d . . .
H59A H 0.7645 1.0955 0.7430 0.097 Uiso 1 1 calc R . .
H59B H 0.5725 1.0968 0.7550 0.097 Uiso 1 1 calc R . .
C60 C 0.7109(8) 1.0680(3) 0.8031(2) 0.0858(19) Uani 1 1 d . . .
H60A H 0.8291 1.0766 0.8190 0.103 Uiso 1 1 calc R . .
H60B H 0.6394 1.0805 0.8334 0.103 Uiso 1 1 calc R . .
C61 C 0.6677(8) 1.0007(3) 0.7698(2) 0.0863(19) Uani 1 1 d . . .
H61A H 0.5548 0.9932 0.7504 0.104 Uiso 1 1 calc R . .
H61B H 0.7482 0.9880 0.7422 0.104 Uiso 1 1 calc R . .
C62 C 0.6676(9) 0.9611(3) 0.7986(3) 0.091(2) Uani 1 1 d . . .
H62A H 0.5905 0.9741 0.8273 0.109 Uiso 1 1 calc R . .
H62B H 0.7819 0.9661 0.8163 0.109 Uiso 1 1 calc R . .
C63 C 0.6128(11) 0.8932(3) 0.7605(3) 0.116(3) Uani 1 1 d . . .
H63A H 0.5024 0.8888 0.7407 0.139 Uiso 1 1 calc R . .
H63B H 0.6949 0.8796 0.7335 0.139 Uiso 1 1 calc R . .
C64 C 0.6003(11) 0.8547(4) 0.7879(3) 0.142(3) Uani 1 1 d . . .
H64A H 0.5639 0.8131 0.7616 0.213 Uiso 1 1 calc R . .
H64B H 0.5182 0.8675 0.8145 0.213 Uiso 1 1 calc R . .
H64C H 0.7101 0.8574 0.8064 0.213 Uiso 1 1 calc R . .
C65 C 0.0758(7) 1.3976(2) 0.68607(19) 0.0600(14) Uani 1 1 d . . .
H65A H -0.0440 1.3918 0.6726 0.072 Uiso 1 1 calc R . .
H65B H 0.1439 1.3931 0.6557 0.072 Uiso 1 1 calc R . .
C66 C 0.1051(6) 1.3516(2) 0.70520(18) 0.0558(13) Uani 1 1 d . . .
H66A H 0.0366 1.3568 0.7356 0.067 Uiso 1 1 calc R . .
H66B H 0.2246 1.3588 0.7195 0.067 Uiso 1 1 calc R . .
C67 C 0.0633(6) 1.2845(2) 0.66151(18) 0.0558(13) Uani 1 1 d . . .
H67A H -0.0570 1.2762 0.6478 0.067 Uiso 1 1 calc R . .
H67B H 0.1304 1.2786 0.6307 0.067 Uiso 1 1 calc R . .
C68 C 0.1024(6) 1.2402(2) 0.68575(18) 0.0536(12) Uani 1 1 d . . .
H68A H 0.2175 1.2534 0.7045 0.064 Uiso 1 1 calc R . .
H68B H 0.0243 1.2433 0.7134 0.064 Uiso 1 1 calc R . .
C69 C 0.0902(6) 1.1738(2) 0.64588(19) 0.0535(12) Uani 1 1 d . . .
H69A H 0.1680 1.1699 0.6180 0.064 Uiso 1 1 calc R . .
H69B H -0.0252 1.1596 0.6275 0.064 Uiso 1 1 calc R . .
C70 C 0.1344(7) 1.1330(2) 0.67454(19) 0.0596(13) Uani 1 1 d . . .
H70A H 0.2512 1.1470 0.6918 0.072 Uiso 1 1 calc R . .
H70B H 0.0601 1.1392 0.7037 0.072 Uiso 1 1 calc R . .
C71 C 0.1190(6) 1.0660(2) 0.63885(19) 0.0588(13) Uani 1 1 d . . .
H71A H 0.2053 1.0589 0.6130 0.071 Uiso 1 1 calc R . .
H71B H 0.0076 1.0528 0.6176 0.071 Uiso 1 1 calc R . .
C72 C 0.1396(8) 1.0270(2) 0.6701(2) 0.0720(16) Uani 1 1 d . . .
H72A H 0.2564 1.0362 0.6872 0.086 Uiso 1 1 calc R . .
H72B H 0.0640 1.0380 0.6992 0.086 Uiso 1 1 calc R . .
C73 C 0.1006(7) 0.9590(3) 0.6342(2) 0.0738(16) Uani 1 1 d . . .
H73A H -0.0117 0.9507 0.6142 0.089 Uiso 1 1 calc R . .
H73B H 0.1835 0.9476 0.6073 0.089 Uiso 1 1 calc R . .
C74 C 0.1030(8) 0.9194(3) 0.6645(3) 0.0882(19) Uani 1 1 d . . .
H74A H 0.0223 0.9312 0.6922 0.106 Uiso 1 1 calc R . .
H74B H 0.2164 0.9261 0.6834 0.106 Uiso 1 1 calc R . .
C75 C 0.0566(10) 0.8514(3) 0.6261(3) 0.109(2) Uani 1 1 d . . .
H75A H -0.0570 0.8448 0.6074 0.131 Uiso 1 1 calc R . .
H75B H 0.1368 0.8399 0.5982 0.131 Uiso 1 1 calc R . .
C76 C 0.0595(14) 0.8132(4) 0.6540(4) 0.173(4) Uani 1 1 d . . .
H76A H 0.0299 0.7710 0.6280 0.260 Uiso 1 1 calc R . .
H76B H -0.0216 0.8236 0.6810 0.260 Uiso 1 1 calc R . .
H76C H 0.1723 0.8188 0.6720 0.260 Uiso 1 1 calc R . .
C77 C 0.4596(7) 0.6060(2) 0.4902(2) 0.0637(14) Uani 1 1 d . . .
H77 H 0.4763 0.5737 0.4573 0.076 Uiso 1 1 calc R . .
C78 C 0.3986(6) 0.5937(2) 0.5317(2) 0.0525(12) Uani 1 1 d . . .
H78 H 0.3726 0.5535 0.5275 0.063 Uiso 1 1 calc R . .
C79 C 0.3766(6) 0.6420(2) 0.5796(2) 0.0528(12) Uani 1 1 d . . .
H79 H 0.3347 0.6344 0.6083 0.063 Uiso 1 1 calc R . .
C80 C 0.4964(6) 0.6644(2) 0.49600(18) 0.0504(12) Uani 1 1 d . . .
H80 H 0.5384 0.6720 0.4673 0.060 Uiso 1 1 calc R . .
C81 C 0.4721(5) 0.7118(2) 0.54366(18) 0.0433(11) Uani 1 1 d . . .
C82 C 0.5057(5) 0.7762(2) 0.54976(18) 0.0451(11) Uani 1 1 d . . .
C83 C 0.4976(7) 0.8237(2) 0.59905(19) 0.0542(13) Uani 1 1 d . . .
H83 H 0.4788 0.8167 0.6300 0.065 Uiso 1 1 calc R . .
C84 C 0.5172(6) 0.8818(2) 0.6028(2) 0.0595(13) Uani 1 1 d . . .
H84 H 0.5124 0.9143 0.6368 0.071 Uiso 1 1 calc R . .
C85 C 0.5438(6) 0.8944(2) 0.55808(19) 0.0461(11) Uani 1 1 d . . .
C86 C 0.5557(6) 0.8437(2) 0.5090(2) 0.0590(13) Uani 1 1 d . . .
H86 H 0.5771 0.8499 0.4777 0.071 Uiso 1 1 calc R . .
C87 C 0.5558(5) 0.9571(2) 0.56012(17) 0.0439(11) Uani 1 1 d . . .
C88 C 0.6178(6) 1.0101(2) 0.60761(18) 0.0497(12) Uani 1 1 d . . .
H88 H 0.6494 1.0064 0.6399 0.060 Uiso 1 1 calc R . .
C89 C 0.6332(5) 1.0670(2) 0.60801(17) 0.0453(11) Uani 1 1 d . . .
H89 H 0.6735 1.1011 0.6406 0.054 Uiso 1 1 calc R . .
C90 C 0.5902(5) 1.0754(2) 0.56070(17) 0.0409(10) Uani 1 1 d . . .
C91 C 0.5225(6) 1.0228(2) 0.51404(18) 0.0467(11) Uani 1 1 d . . .
H91 H 0.4864 1.0265 0.4822 0.056 Uiso 1 1 calc R . .
C92 C 0.5077(6) 0.9657(2) 0.51367(18) 0.0484(12) Uani 1 1 d . . .
H92 H 0.4641 0.9317 0.4813 0.058 Uiso 1 1 calc R . .
C93 C 0.6097(5) 1.1364(2) 0.55922(16) 0.0390(10) Uani 1 1 d . . .
C94 C 0.5560(5) 1.1867(2) 0.59979(17) 0.0432(11) Uani 1 1 d . . .
H94 H 0.5091 1.1823 0.6293 0.052 Uiso 1 1 calc R . .
C95 C 0.5691(5) 1.2442(2) 0.59842(16) 0.0387(10) Uani 1 1 d . . .
C96 C 0.6334(5) 1.25104(19) 0.55242(16) 0.0357(9) Uani 1 1 d . . .
C97 C 0.6894(5) 1.19881(18) 0.50951(15) 0.0334(9) Uani 1 1 d . . .
C98 C 0.6818(5) 1.14430(19) 0.51477(16) 0.0347(9) Uani 1 1 d . . .
C99 C 0.5167(5) 1.2970(2) 0.64073(18) 0.0511(12) Uani 1 1 d . . .
H99 H 0.4715 1.2935 0.6709 0.061 Uiso 1 1 calc R . .
C100 C 0.5312(6) 1.3522(2) 0.63806(19) 0.0527(12) Uani 1 1 d . . .
H100 H 0.4984 1.3860 0.6667 0.063 Uiso 1 1 calc R . .
C101 C 0.5944(5) 1.3584(2) 0.59318(18) 0.0468(11) Uani 1 1 d . . .
H101 H 0.6036 1.3964 0.5918 0.056 Uiso 1 1 calc R . .
C102 C 0.6435(5) 1.30897(19) 0.55070(17) 0.0405(10) Uani 1 1 d . . .
H102 H 0.6839 1.3136 0.5204 0.049 Uiso 1 1 calc R . .
C103 C 0.7456(5) 1.20313(17) 0.45860(15) 0.0328(9) Uani 1 1 d . . .
C104 C 0.9060(5) 1.23559(18) 0.45886(16) 0.0345(9) Uani 1 1 d . . .
C105 C 0.9516(5) 1.24034(17) 0.40965(16) 0.0350(9) Uani 1 1 d . . .
C106 C 0.8304(5) 1.21551(18) 0.36301(16) 0.0353(9) Uani 1 1 d . . .
H106 H 0.8579 1.2200 0.3314 0.042 Uiso 1 1 calc R . .
C107 C 0.6724(5) 1.18472(17) 0.36246(16) 0.0335(9) Uani 1 1 d . . .
C108 C 0.6347(5) 1.17692(17) 0.41093(15) 0.0331(9) Uani 1 1 d . . .
C109 C 1.0298(5) 1.26249(19) 0.50597(17) 0.0421(10) Uani 1 1 d . . .
H109 H 1.0037 1.2600 0.5385 0.051 Uiso 1 1 calc R . .
C110 C 1.1843(5) 1.29149(19) 0.50427(18) 0.0452(11) Uani 1 1 d . . .
H110 H 1.2624 1.3088 0.5356 0.054 Uiso 1 1 calc R . .
C111 C 1.2281(5) 1.29585(19) 0.45577(17) 0.0422(10) Uani 1 1 d . . .
H111 H 1.3350 1.3156 0.4550 0.051 Uiso 1 1 calc R . .
C112 C 1.1140(5) 1.27120(18) 0.41010(17) 0.0401(10) Uani 1 1 d . . .
H112 H 1.1437 1.2747 0.3783 0.048 Uiso 1 1 calc R . .
C113 C 0.5400(5) 1.16306(18) 0.31491(16) 0.0336(9) Uani 1 1 d . . .
C114 C 0.3702(5) 1.17306(19) 0.32320(16) 0.0400(10) Uani 1 1 d . . .
H114 H 0.3424 1.1947 0.3589 0.048 Uiso 1 1 calc R . .
C115 C 0.2421(5) 1.15187(19) 0.27997(16) 0.0406(10) Uani 1 1 d . . .
H115 H 0.1303 1.1594 0.2870 0.049 Uiso 1 1 calc R . .
C116 C 0.2797(5) 1.11914(18) 0.22579(16) 0.0362(10) Uani 1 1 d . . .
C117 C 0.4481(5) 1.11047(18) 0.21688(16) 0.0385(10) Uani 1 1 d . . .
H117 H 0.4762 1.0897 0.1810 0.046 Uiso 1 1 calc R . .
C118 C 0.5771(5) 1.13229(18) 0.26077(16) 0.0370(10) Uani 1 1 d . . .
H118 H 0.6895 1.1261 0.2536 0.044 Uiso 1 1 calc R . .
C119 C 0.1414(5) 1.09386(19) 0.17968(16) 0.0375(10) Uani 1 1 d . . .
C120 C -0.0052(5) 1.12186(19) 0.18080(16) 0.0399(10) Uani 1 1 d . . .
H120 H -0.0133 1.1576 0.2120 0.048 Uiso 1 1 calc R . .
C121 C -0.1219(5) 1.05019(18) 0.09525(16) 0.0374(10) Uani 1 1 d . . .
C122 C 0.0189(5) 1.0194(2) 0.09041(18) 0.0451(11) Uiso 1 1 d . . .
H122 H 0.0253 0.9842 0.0585 0.054 Uiso 1 1 calc R . .
C123 C 0.1500(5) 1.04057(19) 0.13255(16) 0.0434(11) Uani 1 1 d . . .
H123 H 0.2435 1.0193 0.1294 0.052 Uiso 1 1 calc R . .
C124 C -0.2638(5) 1.02965(19) 0.05063(16) 0.0378(10) Uani 1 1 d . . .
C125 C -0.5348(6) 1.0366(2) 0.0116(2) 0.0590(13) Uani 1 1 d . . .
H125 H -0.6334 1.0553 0.0142 0.071 Uiso 1 1 calc R . .
C126 C -0.5122(6) 0.9872(2) -0.0355(2) 0.0587(14) Uani 1 1 d . . .
H126 H -0.5938 0.9721 -0.0659 0.070 Uiso 1 1 calc R . .
C127 C -0.3666(6) 0.9605(2) -0.03703(19) 0.0564(13) Uani 1 1 d . . .
H127 H -0.3524 0.9267 -0.0691 0.068 Uiso 1 1 calc R . .
C128 C -0.4074(6) 1.0586(2) 0.05573(19) 0.0508(12) Uiso 1 1 d . . .
H128 H -0.4193 1.0924 0.0882 0.061 Uiso 1 1 calc R . .
C129 C 0.9277(5) 1.0996(2) 0.47478(19) 0.0503(12) Uani 1 1 d . . .
H12A H 0.9792 1.1410 0.4994 0.060 Uiso 1 1 calc R . .
H12B H 0.9574 1.0916 0.4379 0.060 Uiso 1 1 calc R . .
C130 C 0.9971(6) 1.0555(2) 0.49232(18) 0.0490(12) Uani 1 1 d . . .
H13A H 0.9611 1.0628 0.5284 0.059 Uiso 1 1 calc R . .
H13B H 1.1212 1.0641 0.4964 0.059 Uiso 1 1 calc R . .
C131 C 0.9458(6) 0.9882(2) 0.45445(17) 0.0466(11) Uani 1 1 d . . .
H13C H 0.9966 0.9791 0.4201 0.056 Uiso 1 1 calc R . .
H13D H 0.8222 0.9804 0.4460 0.056 Uiso 1 1 calc R . .
C132 C 0.9996(6) 0.9452(2) 0.47844(19) 0.0553(13) Uani 1 1 d . . .
H13E H 1.1214 0.9561 0.4902 0.066 Uiso 1 1 calc R . .
H13F H 0.9407 0.9523 0.5111 0.066 Uiso 1 1 calc R . .
C133 C 0.9661(6) 0.8778(2) 0.4410(2) 0.0570(13) Uani 1 1 d . . .
H13G H 1.0290 0.8698 0.4090 0.068 Uiso 1 1 calc R . .
H13H H 0.8449 0.8665 0.4282 0.068 Uiso 1 1 calc R . .
C134 C 1.0177(7) 0.8379(2) 0.4688(2) 0.0608(13) Uani 1 1 d . . .
H13I H 1.1399 0.8482 0.4800 0.073 Uiso 1 1 calc R . .
H13J H 0.9598 0.8482 0.5021 0.073 Uiso 1 1 calc R . .
C135 C 0.9787(7) 0.7691(2) 0.4343(2) 0.0666(15) Uani 1 1 d . . .
H13K H 0.8598 0.7591 0.4189 0.080 Uiso 1 1 calc R . .
H13L H 1.0492 0.7576 0.4037 0.080 Uiso 1 1 calc R . .
C136 C 1.0100(8) 0.7318(2) 0.4661(2) 0.0756(17) Uani 1 1 d . . .
H13M H 1.1285 0.7430 0.4820 0.091 Uiso 1 1 calc R . .
H13N H 0.9387 0.7435 0.4964 0.091 Uiso 1 1 calc R . .
C137 C 0.9772(8) 0.6635(3) 0.4348(2) 0.0789(17) Uani 1 1 d . . .
H13O H 0.8623 0.6522 0.4160 0.095 Uiso 1 1 calc R . .
H13P H 1.0567 0.6510 0.4068 0.095 Uiso 1 1 calc R . .
C138 C 0.9940(8) 0.6288(3) 0.4690(3) 0.090(2) Uani 1 1 d . . .
H13Q H 0.9055 0.6385 0.4941 0.108 Uiso 1 1 calc R . .
H13R H 1.1034 0.6446 0.4913 0.108 Uiso 1 1 calc R . .
C139 C 0.9831(10) 0.5596(4) 0.4405(4) 0.137(3) Uani 1 1 d . . .
H13S H 1.0759 0.5494 0.4172 0.165 Uiso 1 1 calc R . .
H13T H 1.0011 0.5445 0.4684 0.165 Uiso 1 1 calc R . .
C140 C 0.8375(11) 0.5302(4) 0.4101(3) 0.142(3) Uani 1 1 d . . .
H14A H 0.8446 0.4870 0.3925 0.213 Uiso 1 1 calc R . .
H14B H 0.8169 0.5450 0.3825 0.213 Uiso 1 1 calc R . .
H14C H 0.7451 0.5373 0.4332 0.213 Uiso 1 1 calc R . .
C141 C 0.4723(5) 1.07881(18) 0.37646(16) 0.0364(10) Uani 1 1 d . . .
H14D H 0.5544 1.0613 0.3917 0.044 Uiso 1 1 calc R . .
H14E H 0.5006 1.0726 0.3398 0.044 Uiso 1 1 calc R . .
C142 C 0.2959(5) 1.0478(2) 0.37311(18) 0.0491(12) Uani 1 1 d . . .
H14F H 0.2142 1.0649 0.3574 0.059 Uiso 1 1 calc R . .
H14G H 0.2671 1.0547 0.4099 0.059 Uiso 1 1 calc R . .
C143 C 0.2847(6) 0.9783(2) 0.33709(18) 0.0526(12) Uani 1 1 d . . .
H14H H 0.1648 0.9615 0.3256 0.063 Uiso 1 1 calc R . .
H14I H 0.3406 0.9724 0.3041 0.063 Uiso 1 1 calc R . .
C144 C 0.3629(6) 0.9418(2) 0.36381(17) 0.0485(11) Uani 1 1 d . . .
H14J H 0.3024 0.9452 0.3954 0.058 Uiso 1 1 calc R . .
H14K H 0.4812 0.9597 0.3772 0.058 Uiso 1 1 calc R . .
C145 C 0.3581(6) 0.8740(2) 0.32548(18) 0.0514(12) Uani 1 1 d . . .
H14L H 0.2414 0.8574 0.3089 0.062 Uiso 1 1 calc R . .
H14M H 0.4288 0.8706 0.2960 0.062 Uiso 1 1 calc R . .
C146 C 0.4183(6) 0.8356(2) 0.35290(18) 0.0556(13) Uani 1 1 d . . .
H14N H 0.3485 0.8394 0.3827 0.067 Uiso 1 1 calc R . .
H14O H 0.5355 0.8519 0.3690 0.067 Uiso 1 1 calc R . .
C147 C 0.4109(6) 0.7679(2) 0.31459(19) 0.0581(13) Uani 1 1 d . . .
H14P H 0.2981 0.7534 0.2943 0.070 Uiso 1 1 calc R . .
H14Q H 0.4935 0.7640 0.2880 0.070 Uiso 1 1 calc R . .
C148 C 0.4458(7) 0.7263(2) 0.3419(2) 0.0665(15) Uani 1 1 d . . .
H14R H 0.3743 0.7340 0.3719 0.080 Uiso 1 1 calc R . .
H14S H 0.5644 0.7365 0.3576 0.080 Uiso 1 1 calc R . .
C149 C 0.4124(7) 0.6585(2) 0.3030(2) 0.0695(15) Uani 1 1 d . . .
H14T H 0.2994 0.6500 0.2833 0.083 Uiso 1 1 calc R . .
H14U H 0.4950 0.6501 0.2759 0.083 Uiso 1 1 calc R . .
C150 C 0.4219(8) 0.6148(3) 0.3300(3) 0.0872(19) Uani 1 1 d . . .
H15A H 0.3497 0.6260 0.3600 0.105 Uiso 1 1 calc R . .
H15B H 0.5388 0.6190 0.3454 0.105 Uiso 1 1 calc R . .
C151 C 0.3647(9) 0.5479(3) 0.2894(3) 0.100(2) Uani 1 1 d . . .
H15C H 0.2483 0.5442 0.2739 0.120 Uiso 1 1 calc R . .
H15D H 0.4372 0.5372 0.2594 0.120 Uiso 1 1 calc R . .
C152 C 0.3709(12) 0.5033(4) 0.3137(3) 0.144(3) Uani 1 1 d . . .
H15E H 0.3337 0.4626 0.2858 0.216 Uiso 1 1 calc R . .
H15F H 0.2967 0.5126 0.3427 0.216 Uiso 1 1 calc R . .
H15G H 0.4862 0.5058 0.3285 0.216 Uiso 1 1 calc R . .
C153 C 0.8058(7) 0.2556(2) 0.1565(2) 0.0630(14) Uani 1 1 d . . .
H153 H 0.8369 0.2239 0.1255 0.076 Uiso 1 1 calc R . .
C154 C 0.7301(6) 0.2412(2) 0.19512(19) 0.0520(12) Uani 1 1 d . . .
H154 H 0.7117 0.2008 0.1909 0.062 Uiso 1 1 calc R . .
C155 C 0.6822(5) 0.2881(2) 0.24038(19) 0.0479(11) Uani 1 1 d . . .
H155 H 0.6299 0.2796 0.2673 0.057 Uiso 1 1 calc R . .
C156 C 0.7108(5) 0.34687(19) 0.24593(16) 0.0381(10) Uani 1 1 d . . .
H156 H 0.6788 0.3786 0.2767 0.046 Uiso 1 1 calc R . .
C157 C 0.7860(5) 0.3590(2) 0.20662(18) 0.0442(11) Uani 1 1 d . . .
C158 C 0.8161(5) 0.4220(2) 0.20993(18) 0.0458(11) Uani 1 1 d . . .
C159 C 0.8638(6) 0.4335(2) 0.16717(19) 0.0521(12) Uiso 1 1 d . . .
H159 H 0.8853 0.4012 0.1350 0.063 Uiso 1 1 calc R . .
C160 C 0.8079(7) 0.5268(2) 0.2610(2) 0.0605(14) Uani 1 1 d . . .
H160 H 0.7918 0.5590 0.2941 0.073 Uiso 1 1 calc R . .
C161 C 0.8491(6) 0.5404(2) 0.21726(19) 0.0469(11) Uani 1 1 d . . .
C162 C 0.8809(6) 0.4909(2) 0.1700(2) 0.0595(13) Uani 1 1 d . . .
H162 H 0.9144 0.4974 0.1398 0.071 Uiso 1 1 calc R . .
C163 C 0.8579(5) 0.6031(2) 0.22045(18) 0.0475(11) Uani 1 1 d . . .
C164 C 0.9091(6) 0.6558(2) 0.26915(18) 0.0519(12) Uani 1 1 d . . .
H164 H 0.9352 0.6519 0.3016 0.062 Uiso 1 1 calc R . .
C165 C 0.9218(6) 0.7139(2) 0.27033(18) 0.0499(12) Uani 1 1 d . . .
H165 H 0.9543 0.7481 0.3036 0.060 Uiso 1 1 calc R . .
C166 C 0.8864(5) 0.7219(2) 0.22218(18) 0.0435(11) Uani 1 1 d . . .
C167 C 0.8321(6) 0.6694(2) 0.17409(18) 0.0509(12) Uani 1 1 d . . .
H167 H 0.8051 0.6730 0.1415 0.061 Uiso 1 1 calc R . .
C168 C 0.8176(6) 0.6118(2) 0.17370(19) 0.0549(13) Uani 1 1 d . . .
H168 H 0.7792 0.5777 0.1409 0.066 Uiso 1 1 calc R . .
C169 C 0.9053(5) 0.7832(2) 0.22203(16) 0.0392(10) Uani 1 1 d . . .
C170 C 0.8439(5) 0.8323(2) 0.26120(17) 0.0449(11) Uani 1 1 d . . .
H170 H 0.7903 0.8270 0.2894 0.054 Uiso 1 1 calc R . .
C171 C 0.8584(5) 0.8906(2) 0.26056(16) 0.0383(10) Uani 1 1 d . . .
C172 C 0.9317(5) 0.89882(19) 0.21641(15) 0.0352(10) Uani 1 1 d . . .
C173 C 0.9927(5) 0.84711(19) 0.17395(15) 0.0329(9) Uani 1 1 d . . .
C174 C 0.9851(5) 0.79274(19) 0.17927(16) 0.0377(10) Uani 1 1 d . . .
C175 C 0.8036(5) 0.9427(2) 0.30319(17) 0.0481(12) Uani 1 1 d . . .
H175 H 0.7514 0.9379 0.3318 0.058 Uiso 1 1 calc R . .
C176 C 0.8260(5) 0.9994(2) 0.30289(19) 0.0506(12) Uani 1 1 d . . .
H176 H 0.7939 1.0331 0.3319 0.061 Uiso 1 1 calc R . .
C177 C 0.8967(5) 1.0067(2) 0.25927(17) 0.0446(11) Uani 1 1 d . . .
H177 H 0.9095 1.0453 0.2590 0.053 Uiso 1 1 calc R . .
C178 C 0.9482(5) 0.95787(19) 0.21633(16) 0.0386(10) Uani 1 1 d . . .
H178 H 0.9940 0.9635 0.1872 0.046 Uiso 1 1 calc R . .
C179 C 1.0534(5) 0.85239(18) 0.12403(15) 0.0334(9) Uani 1 1 d . . .
C180 C 1.2155(5) 0.88590(18) 0.12544(15) 0.0328(9) Uani 1 1 d . . .
C181 C 1.2640(5) 0.89017(18) 0.07695(16) 0.0331(9) Uani 1 1 d . . .
C182 C 1.1454(5) 0.86637(18) 0.02943(15) 0.0350(9) Uani 1 1 d . . .
H182 H 1.1747 0.8719 -0.0016 0.042 Uiso 1 1 calc R . .
C183 C 0.9867(5) 0.83500(17) 0.02791(15) 0.0326(9) Uani 1 1 d . . .
C184 C 0.9465(5) 0.82552(17) 0.07553(15) 0.0317(9) Uani 1 1 d . . .
C185 C 1.3330(5) 0.9131(2) 0.17374(16) 0.0422(11) Uani 1 1 d . . .
H185 H 1.3021 0.9107 0.2059 0.051 Uiso 1 1 calc R . .
C186 C 1.4897(5) 0.9426(2) 0.17381(18) 0.0484(11) Uani 1 1 d . . .
H186 H 1.5651 0.9599 0.2058 0.058 Uiso 1 1 calc R . .
C187 C 1.5379(5) 0.9470(2) 0.12547(17) 0.0446(11) Uani 1 1 d . . .
H187 H 1.6454 0.9669 0.1255 0.054 Uiso 1 1 calc R . .
C188 C 1.4274(5) 0.92211(18) 0.07880(16) 0.0366(10) Uani 1 1 d . . .
H188 H 1.4597 0.9261 0.0474 0.044 Uiso 1 1 calc R . .
C189 C 0.8545(5) 0.81508(18) -0.01964(15) 0.0344(9) Uani 1 1 d . . .
C190 C 0.8954(5) 0.78812(18) -0.07422(15) 0.0369(10) Uani 1 1 d . . .
H190 H 1.0086 0.7832 -0.0812 0.044 Uiso 1 1 calc R . .
C191 C 0.7684(5) 0.76866(19) -0.11825(16) 0.0389(10) Uani 1 1 d . . .
H191 H 0.7984 0.7508 -0.1542 0.047 Uiso 1 1 calc R . .
C192 C 0.5984(5) 0.77538(18) -0.10952(16) 0.0368(10) Uani 1 1 d . . .
C193 C 0.5601(5) 0.80443(19) -0.05472(16) 0.0423(10) Uani 1 1 d . . .
H193 H 0.4480 0.8112 -0.0475 0.051 Uiso 1 1 calc R . .
C194 C 0.6861(5) 0.82314(19) -0.01130(17) 0.0417(10) Uani 1 1 d . . .
H194 H 0.6564 0.8417 0.0246 0.050 Uiso 1 1 calc R . .
C195 C 0.4615(5) 0.75394(19) -0.15559(16) 0.0369(10) Uani 1 1 d . . .
C196 C 0.4703(5) 0.70282(19) -0.20504(16) 0.0407(10) Uani 1 1 d . . .
H196 H 0.5632 0.6810 -0.2095 0.049 Uiso 1 1 calc R . .
C197 C 0.2009(5) 0.71705(19) -0.23992(16) 0.0381(10) Uani 1 1 d . . .
C198 C 0.3408(5) 0.68482(19) -0.24728(17) 0.0425(10) Uani 1 1 d . . .
H198 H 0.3470 0.6513 -0.2805 0.051 Uiso 1 1 calc R . .
C199 C 0.3172(5) 0.7824(2) -0.15232(16) 0.0426(11) Uani 1 1 d . . .
H199 H 0.3085 0.8162 -0.1195 0.051 Uiso 1 1 calc R . .
C200 C 0.0584(5) 0.6990(2) -0.28477(17) 0.0410(10) Uani 1 1 d . . .
C201 C -0.0400(6) 0.6378(2) -0.37413(19) 0.0564(13) Uani 1 1 d . . .
H201 H -0.0240 0.6071 -0.4082 0.068 Uiso 1 1 calc R . .
C202 C -0.1899(6) 0.6629(3) -0.3694(2) 0.0623(14) Uani 1 1 d . . .
H202 H -0.2721 0.6496 -0.3995 0.075 Uiso 1 1 calc R . .
C203 C -0.2162(6) 0.7078(3) -0.3196(2) 0.0611(14) Uani 1 1 d . . .
H203 H -0.3173 0.7253 -0.3150 0.073 Uiso 1 1 calc R . .
C204 C -0.0894(6) 0.7267(2) -0.27622(18) 0.0522(12) Uani 1 1 d . . .
H204 H -0.1031 0.7575 -0.2420 0.063 Uiso 1 1 calc R . .
C205 C 1.3144(8) 0.7075(3) 0.1511(3) 0.125(3) Uani 1 1 d . . .
H20A H 1.3009 0.7116 0.1883 0.149 Uiso 1 1 calc R . .
H20B H 1.4358 0.7175 0.1496 0.149 Uiso 1 1 calc R . .
C206 C 1.2663(7) 0.6407(3) 0.1133(2) 0.087(2) Uani 1 1 d . . .
H20C H 1.1429 0.6322 0.1044 0.105 Uiso 1 1 calc R . .
H20D H 1.3182 0.6320 0.0791 0.105 Uiso 1 1 calc R . .
C207 C 1.3208(8) 0.5989(4) 0.1371(3) 0.103(2) Uani 1 1 d . . .
H20E H 1.4418 0.6111 0.1500 0.124 Uiso 1 1 calc R . .
H20F H 1.2592 0.6050 0.1691 0.124 Uiso 1 1 calc R . .
C208 C 1.2944(8) 0.5326(4) 0.0999(3) 0.097(2) Uani 1 1 d . . .
H20G H 1.3598 0.5254 0.0685 0.117 Uiso 1 1 calc R . .
H20H H 1.1741 0.5197 0.0862 0.117 Uiso 1 1 calc R . .
C209 C 1.3498(9) 0.4941(4) 0.1295(3) 0.115(3) Uani 1 1 d . . .
H20I H 1.4717 0.5053 0.1411 0.137 Uiso 1 1 calc R . .
H20J H 1.2902 0.5037 0.1623 0.137 Uiso 1 1 calc R . .
C210 C 1.3147(10) 0.4285(4) 0.0951(3) 0.122(3) Uani 1 1 d . . .
H21A H 1.3864 0.4178 0.0649 0.147 Uiso 1 1 calc R . .
H21B H 1.1959 0.4180 0.0795 0.147 Uiso 1 1 calc R . .
C211 C 1.3489(10) 0.3912(4) 0.1283(3) 0.114(3) Uani 1 1 d . . .
H21C H 1.4683 0.4013 0.1431 0.137 Uiso 1 1 calc R . .
H21D H 1.2797 0.4031 0.1591 0.137 Uiso 1 1 calc R . .
C212 C 1.3111(10) 0.3252(5) 0.0957(3) 0.130(3) Uani 1 1 d . . .
H21E H 1.3870 0.3135 0.0666 0.156 Uiso 1 1 calc R . .
H21F H 1.1949 0.3161 0.0781 0.156 Uiso 1 1 calc R . .
C213 C 1.3267(10) 0.2868(4) 0.1249(3) 0.109(2) Uani 1 1 d . . .
H21G H 1.2504 0.2970 0.1539 0.131 Uiso 1 1 calc R . .
H21H H 1.4432 0.2939 0.1418 0.131 Uiso 1 1 calc R . .
C214 C 1.2823(13) 0.2216(5) 0.0857(4) 0.157(4) Uani 1 1 d D . .
H21I H 1.1793 0.2181 0.0627 0.188 Uiso 1 1 calc R . .
H21J H 1.3736 0.2106 0.0618 0.188 Uiso 1 1 calc R . .
C215 C 1.2554(15) 0.1791(4) 0.1069(5) 0.213(6) Uani 1 1 d D . .
H21K H 1.2426 0.1386 0.0775 0.320 Uiso 1 1 calc R . .
H21L H 1.1533 0.1848 0.1256 0.320 Uiso 1 1 calc R . .
H21M H 1.3515 0.1842 0.1325 0.320 Uiso 1 1 calc R . .
C216 C 0.7983(5) 0.72549(19) 0.03727(17) 0.0420(10) Uani 1 1 d . . .
H21N H 0.8814 0.7086 0.0527 0.050 Uiso 1 1 calc R . .
H21O H 0.8304 0.7214 0.0015 0.050 Uiso 1 1 calc R . .
C217 C 0.6223(5) 0.6910(2) 0.0308(2) 0.0551(13) Uani 1 1 d . . .
H21P H 0.5398 0.7073 0.0144 0.066 Uiso 1 1 calc R . .
H21Q H 0.5888 0.6963 0.0667 0.066 Uiso 1 1 calc R . .
C218 C 0.6231(6) 0.6221(2) -0.00625(19) 0.0598(13) Uani 1 1 d . . .
H21R H 0.5061 0.6034 -0.0209 0.072 Uiso 1 1 calc R . .
H21S H 0.6874 0.6185 -0.0372 0.072 Uiso 1 1 calc R . .
C219 C 0.6993(6) 0.5859(2) 0.02233(18) 0.0525(12) Uani 1 1 d . . .
H21T H 0.8154 0.6050 0.0379 0.063 Uiso 1 1 calc R . .
H21U H 0.6327 0.5881 0.0525 0.063 Uiso 1 1 calc R . .
C220 C 0.7024(6) 0.5189(2) -0.01613(18) 0.0531(12) Uani 1 1 d . . .
H22A H 0.5880 0.5010 -0.0344 0.064 Uiso 1 1 calc R . .
H22B H 0.7774 0.5168 -0.0443 0.064 Uiso 1 1 calc R . .
C221 C 0.7617(7) 0.4810(2) 0.01198(19) 0.0606(14) Uani 1 1 d . . .
H22C H 0.6897 0.4847 0.0413 0.073 Uiso 1 1 calc R . .
H22D H 0.8778 0.4981 0.0290 0.073 Uiso 1 1 calc R . .
C222 C 0.7596(6) 0.4133(2) -0.02492(19) 0.0561(13) Uani 1 1 d . . .
H22E H 0.6505 0.3981 -0.0475 0.067 Uiso 1 1 calc R . .
H22F H 0.8484 0.4093 -0.0496 0.067 Uiso 1 1 calc R . .
C223 C 0.7858(7) 0.3729(2) 0.0040(2) 0.0660(14) Uani 1 1 d . . .
H22G H 0.7073 0.3809 0.0323 0.079 Uiso 1 1 calc R . .
H22H H 0.9014 0.3842 0.0223 0.079 Uiso 1 1 calc R . .
C224 C 0.7594(7) 0.3050(2) -0.0330(2) 0.0638(14) Uani 1 1 d . . .
H22I H 0.8473 0.2963 -0.0583 0.077 Uiso 1 1 calc R . .
H22J H 0.6495 0.2947 -0.0548 0.077 Uiso 1 1 calc R . .
C225 C 0.7642(7) 0.2633(3) -0.0032(2) 0.0737(16) Uani 1 1 d . . .
H22K H 0.8782 0.2699 0.0153 0.088 Uiso 1 1 calc R . .
H22L H 0.6845 0.2744 0.0247 0.088 Uiso 1 1 calc R . .
C226 C 0.7185(8) 0.1954(3) -0.0419(3) 0.0840(18) Uani 1 1 d . . .
H22M H 0.6039 0.1887 -0.0600 0.101 Uiso 1 1 calc R . .
H22N H 0.7972 0.1844 -0.0702 0.101 Uiso 1 1 calc R . .
C227 C 0.7255(11) 0.1538(3) -0.0127(3) 0.120(3) Uani 1 1 d . . .
H22O H 0.6943 0.1118 -0.0389 0.180 Uiso 1 1 calc R . .
H22P H 0.6470 0.1640 0.0151 0.180 Uiso 1 1 calc R . .
H22Q H 0.8397 0.1591 0.0042 0.180 Uiso 1 1 calc R . .
C228 C 1.2373(7) 0.7511(3) 0.1453(3) 0.104(2) Uani 1 1 d . . .
H22R H 1.2746 0.7547 0.1127 0.125 Uiso 1 1 calc R . .
H22S H 1.2797 0.7897 0.1766 0.125 Uiso 1 1 calc R . .
C5 C 0.1470(6) 1.0233(2) 0.87601(19) 0.0492(12) Uani 1 1 d . . .
N2 N 0.2365(6) 1.0950(2) 0.83626(18) 0.0768(13) Uani 1 1 d . . .
N3 N -0.4737(4) 1.44898(15) 0.46772(13) 0.0397(8) Uani 1 1 d . . .
C48 C -0.6106(5) 1.3790(2) 0.37703(17) 0.0380(10) Uani 1 1 d . . .
N5 N 0.5372(6) 0.78528(19) 0.50498(17) 0.0646(12) Uani 1 1 d . . .
N6 N 0.4150(5) 0.70220(19) 0.58655(16) 0.0584(11) Uani 1 1 d . . .
N7 N -0.1350(4) 1.10171(16) 0.14092(14) 0.0410(8) Uiso 1 1 d . . .
N8 N -0.2436(4) 0.98029(17) 0.00498(14) 0.0478(10) Uani 1 1 d . . .
N9 N 0.7897(6) 0.4690(2) 0.25833(17) 0.0652(12) Uani 1 1 d . . .
N10 N 0.8377(6) 0.3139(2) 0.16092(17) 0.0659(12) Uani 1 1 d . . .
N11 N 0.1882(4) 0.76562(16) -0.19230(14) 0.0435(9) Uani 1 1 d . . .
N12 N 0.0840(4) 0.65434(17) -0.33333(14) 0.0459(9) Uani 1 1 d . . .
O1 O 0.4344(4) 1.41066(13) 0.80163(11) 0.0428(7) Uani 1 1 d . . .
O2 O 0.1208(3) 1.45889(13) 0.72993(11) 0.0426(7) Uani 1 1 d . . .
O3 O 0.7439(3) 1.09510(12) 0.47510(11) 0.0400(7) Uani 1 1 d . . .
O4 O 0.4814(3) 1.14363(12) 0.41107(10) 0.0382(7) Uani 1 1 d . . .
O5 O 1.0568(3) 0.74505(13) 0.14080(11) 0.0447(7) Uani 1 1 d . . .
O6 O 0.7973(3) 0.78964(12) 0.07344(10) 0.0378(7) Uani 1 1 d . . .

loop_
_atom_site_aniso_label
_atom_site_aniso_U_11
_atom_site_aniso_U_22
_atom_site_aniso_U_33
_atom_site_aniso_U_23
_atom_site_aniso_U_13
_atom_site_aniso_U_12
C1 0.076(4) 0.056(4) 0.062(4) 0.021(3) 0.008(3) 0.020(3)
C2 0.050(3) 0.045(3) 0.067(3) 0.022(3) -0.002(3) 0.006(2)
C3 0.050(3) 0.055(3) 0.063(3) 0.031(3) 0.004(2) 0.012(2)
N1 0.060(3) 0.067(3) 0.063(3) 0.035(2) 0.005(2) 0.015(2)
C4 0.070(3) 0.038(3) 0.041(3) 0.015(2) 0.017(2) 0.013(2)
C6 0.043(3) 0.055(3) 0.052(3) 0.030(3) 0.002(2) 0.007(2)
C7 0.069(3) 0.043(3) 0.040(3) 0.022(2) 0.016(2) 0.015(2)
C8 0.077(4) 0.062(4) 0.045(3) 0.025(3) 0.013(3) 0.010(3)
C9 0.088(4) 0.056(4) 0.059(3) 0.031(3) 0.016(3) 0.005(3)
C10 0.051(3) 0.051(3) 0.053(3) 0.025(3) 0.005(2) 0.010(2)
C11 0.053(3) 0.054(3) 0.045(3) 0.027(3) 0.005(2) 0.006(2)
C12 0.069(3) 0.057(3) 0.035(3) 0.024(2) 0.004(2) 0.009(3)
C13 0.065(3) 0.049(3) 0.036(3) 0.016(2) 0.005(2) 0.001(2)
C14 0.044(3) 0.053(3) 0.039(3) 0.021(2) -0.002(2) -0.001(2)
C15 0.077(4) 0.052(3) 0.037(3) 0.020(2) -0.007(2) -0.007(3)
C16 0.085(4) 0.048(3) 0.040(3) 0.017(2) -0.005(3) -0.008(3)
C17 0.038(2) 0.048(3) 0.032(2) 0.018(2) -0.0012(19) 0.003(2)
C18 0.038(2) 0.054(3) 0.034(2) 0.017(2) -0.0003(19) 0.000(2)
C19 0.030(2) 0.044(3) 0.033(2) 0.008(2) 0.0001(18) 0.0021(19)
C20 0.026(2) 0.043(3) 0.034(2) 0.011(2) -0.0042(18) 0.0034(18)
C21 0.028(2) 0.046(3) 0.028(2) 0.012(2) -0.0015(17) 0.0023(18)
C22 0.035(2) 0.034(2) 0.030(2) 0.0087(19) -0.0026(18) 0.0047(18)
C23 0.037(3) 0.064(3) 0.036(3) 0.012(2) 0.007(2) 0.008(2)
C24 0.040(3) 0.050(3) 0.043(3) 0.004(2) 0.001(2) 0.011(2)
C25 0.037(3) 0.044(3) 0.053(3) 0.011(2) -0.004(2) 0.006(2)
C26 0.037(2) 0.048(3) 0.047(3) 0.017(2) 0.003(2) 0.010(2)
C27 0.035(2) 0.030(2) 0.032(2) 0.0080(18) 0.0032(18) 0.0066(18)
C28 0.033(2) 0.035(2) 0.031(2) 0.0098(19) 0.0005(17) 0.0049(18)
C29 0.034(2) 0.030(2) 0.037(2) 0.0084(19) 0.0060(18) 0.0096(18)
C30 0.041(2) 0.033(2) 0.029(2) 0.0102(18) 0.0102(18) 0.0115(18)
C31 0.031(2) 0.030(2) 0.033(2) 0.0069(18) 0.0021(17) 0.0080(17)
C32 0.027(2) 0.032(2) 0.033(2) 0.0097(18) 0.0000(17) 0.0033(17)
C33 0.041(3) 0.054(3) 0.033(2) 0.012(2) 0.0011(19) 0.002(2)
C34 0.031(2) 0.065(3) 0.044(3) 0.015(2) -0.001(2) 0.002(2)
C35 0.031(2) 0.052(3) 0.050(3) 0.016(2) 0.005(2) 0.002(2)
C36 0.030(2) 0.044(3) 0.040(2) 0.014(2) 0.0060(19) 0.0029(19)
C37 0.034(2) 0.032(2) 0.033(2) 0.0119(19) 0.0002(18) 0.0074(18)
C38 0.039(2) 0.042(3) 0.031(2) 0.003(2) 0.0013(19) 0.0062(19)
C39 0.034(2) 0.047(3) 0.041(3) 0.012(2) 0.0013(19) 0.014(2)
C40 0.040(2) 0.033(2) 0.033(2) 0.0080(19) 0.0009(19) 0.0069(18)
C41 0.040(2) 0.045(3) 0.030(2) 0.014(2) 0.0047(18) 0.012(2)
C42 0.035(2) 0.044(3) 0.033(2) 0.013(2) 0.0038(18) 0.0127(19)
C43 0.039(2) 0.035(2) 0.032(2) 0.0098(19) 0.0016(18) 0.0090(19)
C44 0.037(2) 0.038(2) 0.038(2) 0.006(2) 0.0005(19) 0.0113(19)
C45 0.035(2) 0.032(2) 0.034(2) 0.0128(19) 0.0007(18) 0.0045(18)
C46 0.048(3) 0.038(2) 0.031(2) 0.005(2) -0.0006(19) 0.011(2)
C47 0.044(3) 0.040(3) 0.040(3) 0.009(2) -0.004(2) 0.016(2)
C52 0.049(3) 0.049(3) 0.044(3) 0.007(2) -0.006(2) 0.012(2)
C49 0.048(3) 0.072(4) 0.057(3) 0.024(3) -0.007(2) 0.016(3)
C50 0.045(3) 0.071(4) 0.046(3) 0.019(3) -0.015(2) 0.000(3)
C51 0.051(3) 0.056(3) 0.037(3) 0.011(2) -0.006(2) 0.003(2)
N4 0.039(2) 0.049(2) 0.035(2) 0.0116(18) -0.0026(16) 0.0067(17)
C53 0.043(3) 0.056(4) 0.117(5) -0.001(3) 0.004(3) 0.004(3)
C54 0.067(4) 0.079(5) 0.176(8) 0.015(5) -0.025(5) 0.025(4)
C55 0.073(4) 0.075(4) 0.127(6) 0.025(4) -0.027(4) 0.029(3)
C56 0.076(4) 0.084(5) 0.077(4) 0.022(4) -0.006(3) 0.013(3)
C57 0.076(4) 0.083(4) 0.057(3) 0.013(3) -0.002(3) 0.036(3)
C58 0.075(4) 0.079(5) 0.086(4) 0.035(4) -0.008(3) -0.002(3)
C59 0.084(4) 0.089(5) 0.070(4) 0.028(4) 0.004(3) 0.039(4)
C60 0.093(5) 0.069(4) 0.085(4) 0.030(4) -0.016(3) -0.009(3)
C61 0.087(5) 0.081(5) 0.074(4) 0.015(4) 0.006(3) 0.018(4)
C62 0.092(5) 0.066(4) 0.103(5) 0.030(4) -0.004(4) -0.011(3)
C63 0.161(8) 0.088(6) 0.111(6) 0.051(5) 0.039(5) 0.021(5)
C64 0.167(8) 0.097(6) 0.167(8) 0.055(6) 0.064(7) 0.021(6)
C65 0.071(3) 0.051(3) 0.055(3) 0.024(3) -0.001(3) -0.007(3)
C66 0.064(3) 0.057(3) 0.046(3) 0.020(3) 0.010(2) 0.009(3)
C67 0.067(3) 0.043(3) 0.049(3) 0.016(2) -0.007(2) -0.007(2)
C68 0.064(3) 0.048(3) 0.043(3) 0.016(2) 0.005(2) -0.009(2)
C69 0.058(3) 0.044(3) 0.048(3) 0.014(2) -0.004(2) -0.005(2)
C70 0.063(3) 0.059(3) 0.050(3) 0.019(3) 0.001(2) -0.004(3)
C71 0.058(3) 0.060(3) 0.051(3) 0.018(3) -0.001(2) 0.002(3)
C72 0.088(4) 0.064(4) 0.067(4) 0.031(3) 0.003(3) 0.014(3)
C73 0.068(4) 0.065(4) 0.078(4) 0.019(3) 0.006(3) 0.014(3)
C74 0.097(5) 0.075(4) 0.107(5) 0.049(4) 0.029(4) 0.020(4)
C75 0.127(6) 0.067(5) 0.128(6) 0.035(5) 0.045(5) 0.003(4)
C76 0.250(12) 0.094(7) 0.191(10) 0.067(7) 0.093(8) 0.027(7)
C77 0.066(3) 0.047(3) 0.066(4) 0.010(3) 0.011(3) 0.014(3)
C78 0.046(3) 0.044(3) 0.066(3) 0.023(3) 0.000(2) 0.007(2)
C79 0.045(3) 0.056(3) 0.063(3) 0.031(3) 0.002(2) 0.010(2)
C80 0.061(3) 0.045(3) 0.045(3) 0.017(2) 0.018(2) 0.011(2)
C81 0.044(3) 0.042(3) 0.045(3) 0.019(2) 0.003(2) 0.007(2)
C82 0.046(3) 0.052(3) 0.042(3) 0.023(2) 0.005(2) 0.012(2)
C83 0.088(4) 0.044(3) 0.040(3) 0.025(2) 0.017(3) 0.014(3)
C84 0.080(4) 0.053(3) 0.049(3) 0.023(3) 0.014(3) 0.016(3)
C85 0.047(3) 0.049(3) 0.047(3) 0.024(2) 0.011(2) 0.008(2)
C86 0.074(3) 0.051(3) 0.057(3) 0.029(3) 0.010(3) 0.002(3)
C87 0.048(3) 0.048(3) 0.036(3) 0.018(2) 0.008(2) 0.002(2)
C88 0.059(3) 0.055(3) 0.039(3) 0.025(2) 0.002(2) 0.005(2)
C89 0.054(3) 0.044(3) 0.035(2) 0.015(2) 0.008(2) 0.002(2)
C90 0.040(2) 0.045(3) 0.041(3) 0.022(2) 0.006(2) 0.002(2)
C91 0.048(3) 0.054(3) 0.040(3) 0.025(2) -0.002(2) 0.000(2)
C92 0.051(3) 0.050(3) 0.040(3) 0.019(2) -0.006(2) -0.003(2)
C93 0.034(2) 0.044(3) 0.036(2) 0.015(2) -0.0006(19) 0.0037(19)
C94 0.039(2) 0.055(3) 0.037(3) 0.021(2) 0.011(2) 0.005(2)
C95 0.031(2) 0.046(3) 0.039(3) 0.016(2) 0.0067(19) 0.0090(19)
C96 0.028(2) 0.040(2) 0.034(2) 0.011(2) -0.0016(17) 0.0052(18)
C97 0.028(2) 0.039(2) 0.031(2) 0.0134(19) 0.0020(17) 0.0059(18)
C98 0.031(2) 0.038(2) 0.033(2) 0.013(2) -0.0004(18) 0.0037(18)
C99 0.044(3) 0.060(3) 0.042(3) 0.012(2) 0.012(2) 0.013(2)
C100 0.041(3) 0.050(3) 0.054(3) 0.006(2) 0.009(2) 0.016(2)
C101 0.036(2) 0.040(3) 0.060(3) 0.016(2) 0.002(2) 0.009(2)
C102 0.034(2) 0.048(3) 0.042(3) 0.021(2) 0.0041(19) 0.007(2)
C103 0.031(2) 0.032(2) 0.033(2) 0.0117(19) 0.0028(18) 0.0077(18)
C104 0.034(2) 0.033(2) 0.034(2) 0.0113(19) 0.0024(18) 0.0071(18)
C105 0.039(2) 0.027(2) 0.037(2) 0.0106(19) 0.0049(19) 0.0124(18)
C106 0.042(2) 0.035(2) 0.031(2) 0.0128(19) 0.0099(18) 0.0155(19)
C107 0.034(2) 0.028(2) 0.037(2) 0.0108(18) 0.0013(18) 0.0097(18)
C108 0.035(2) 0.029(2) 0.035(2) 0.0119(19) 0.0064(18) 0.0088(17)
C109 0.041(3) 0.046(3) 0.035(2) 0.013(2) 0.0003(19) 0.003(2)
C110 0.035(2) 0.040(3) 0.047(3) 0.008(2) -0.005(2) -0.002(2)
C111 0.033(2) 0.039(3) 0.054(3) 0.019(2) 0.008(2) 0.0019(19)
C112 0.039(2) 0.036(2) 0.045(3) 0.015(2) 0.010(2) 0.0102(19)
C113 0.036(2) 0.033(2) 0.034(2) 0.0135(19) 0.0064(18) 0.0105(18)
C114 0.041(2) 0.045(3) 0.030(2) 0.009(2) 0.0052(19) 0.017(2)
C115 0.040(2) 0.046(3) 0.032(2) 0.011(2) 0.0067(19) 0.019(2)
C116 0.040(2) 0.034(2) 0.033(2) 0.0116(19) 0.0004(19) 0.0099(18)
C117 0.041(2) 0.040(3) 0.032(2) 0.011(2) 0.0074(19) 0.0106(19)
C118 0.034(2) 0.043(3) 0.037(2) 0.018(2) 0.0060(19) 0.0096(19)
C119 0.040(2) 0.036(2) 0.035(2) 0.013(2) 0.0035(19) 0.0071(19)
C120 0.041(2) 0.037(2) 0.030(2) 0.0016(19) 0.0006(19) 0.0091(19)
C121 0.040(2) 0.034(2) 0.032(2) 0.0087(19) 0.0022(18) 0.0035(19)
C123 0.045(3) 0.036(2) 0.041(3) 0.007(2) -0.003(2) 0.014(2)
C124 0.039(2) 0.041(3) 0.029(2) 0.013(2) -0.0004(18) -0.0002(19)
C125 0.051(3) 0.067(4) 0.053(3) 0.021(3) -0.004(2) 0.011(3)
C126 0.052(3) 0.071(4) 0.046(3) 0.023(3) -0.011(2) -0.004(3)
C127 0.052(3) 0.060(3) 0.041(3) 0.009(2) -0.007(2) -0.003(3)
C129 0.043(3) 0.057(3) 0.055(3) 0.024(3) 0.020(2) 0.018(2)
C130 0.046(3) 0.058(3) 0.046(3) 0.023(2) 0.003(2) 0.014(2)
C131 0.052(3) 0.049(3) 0.037(2) 0.014(2) -0.001(2) 0.018(2)
C132 0.056(3) 0.048(3) 0.054(3) 0.014(3) 0.000(2) 0.015(2)
C133 0.055(3) 0.060(3) 0.057(3) 0.023(3) 0.003(2) 0.020(2)
C134 0.061(3) 0.053(3) 0.062(3) 0.018(3) -0.007(3) 0.010(2)
C135 0.067(3) 0.057(3) 0.065(4) 0.015(3) -0.005(3) 0.015(3)
C136 0.084(4) 0.056(4) 0.080(4) 0.023(3) -0.017(3) 0.017(3)
C137 0.076(4) 0.058(4) 0.086(4) 0.016(3) -0.006(3) 0.008(3)
C138 0.083(4) 0.062(4) 0.118(5) 0.035(4) -0.017(4) 0.003(3)
C139 0.083(6) 0.093(6) 0.183(9) 0.013(6) 0.000(6) -0.008(5)
C140 0.162(9) 0.087(6) 0.143(7) 0.012(6) 0.044(6) 0.016(6)
C141 0.032(2) 0.038(3) 0.037(2) 0.015(2) 0.0024(18) 0.0017(18)
C142 0.036(2) 0.052(3) 0.052(3) 0.017(2) -0.002(2) -0.003(2)
C143 0.046(3) 0.054(3) 0.045(3) 0.012(2) -0.008(2) -0.010(2)
C144 0.042(3) 0.055(3) 0.039(3) 0.014(2) -0.003(2) -0.004(2)
C145 0.048(3) 0.049(3) 0.048(3) 0.015(2) -0.005(2) -0.003(2)
C146 0.049(3) 0.059(3) 0.046(3) 0.012(3) -0.004(2) -0.003(2)
C147 0.045(3) 0.061(3) 0.050(3) 0.009(3) -0.002(2) -0.003(2)
C148 0.069(4) 0.060(4) 0.062(3) 0.019(3) 0.002(3) 0.009(3)
C149 0.065(4) 0.065(4) 0.068(4) 0.018(3) -0.001(3) 0.011(3)
C150 0.097(5) 0.075(4) 0.091(5) 0.032(4) 0.033(4) 0.023(4)
C151 0.133(6) 0.060(4) 0.106(5) 0.031(4) 0.029(4) 0.016(4)
C152 0.204(10) 0.104(7) 0.134(7) 0.056(6) 0.060(6) 0.018(6)
C153 0.080(4) 0.051(3) 0.054(3) 0.014(3) 0.014(3) 0.022(3)
C154 0.054(3) 0.045(3) 0.058(3) 0.022(3) 0.000(2) 0.016(2)
C155 0.040(3) 0.052(3) 0.054(3) 0.023(2) 0.003(2) 0.011(2)
C156 0.041(2) 0.040(3) 0.033(2) 0.012(2) 0.0079(19) 0.0137(19)
C157 0.045(3) 0.042(3) 0.042(3) 0.013(2) 0.003(2) 0.013(2)
C158 0.047(3) 0.049(3) 0.041(3) 0.017(2) 0.007(2) 0.012(2)
C160 0.086(4) 0.046(3) 0.057(3) 0.027(3) 0.014(3) 0.012(3)
C161 0.049(3) 0.047(3) 0.047(3) 0.023(2) 0.003(2) 0.007(2)
C162 0.073(4) 0.065(4) 0.050(3) 0.032(3) 0.014(3) 0.015(3)
C163 0.043(3) 0.052(3) 0.047(3) 0.023(2) 0.004(2) -0.001(2)
C164 0.058(3) 0.062(3) 0.040(3) 0.029(3) 0.002(2) 0.001(3)
C165 0.059(3) 0.049(3) 0.037(3) 0.018(2) -0.001(2) -0.006(2)
C166 0.034(2) 0.049(3) 0.046(3) 0.021(2) 0.000(2) -0.002(2)
C167 0.058(3) 0.055(3) 0.041(3) 0.025(2) -0.002(2) -0.003(2)
C168 0.064(3) 0.048(3) 0.045(3) 0.016(2) -0.006(2) -0.004(2)
C169 0.034(2) 0.048(3) 0.033(2) 0.016(2) -0.0026(19) -0.002(2)
C170 0.034(2) 0.065(3) 0.033(2) 0.021(2) 0.0050(19) -0.005(2)
C171 0.028(2) 0.048(3) 0.029(2) 0.007(2) 0.0005(17) -0.0014(19)
C172 0.024(2) 0.042(3) 0.031(2) 0.007(2) -0.0024(17) 0.0019(18)
C173 0.025(2) 0.042(2) 0.028(2) 0.0126(19) -0.0014(16) -0.0008(17)
C174 0.030(2) 0.042(3) 0.034(2) 0.011(2) -0.0035(18) 0.0002(19)
C175 0.035(2) 0.064(3) 0.033(2) 0.008(2) 0.0089(19) 0.005(2)
C176 0.038(3) 0.050(3) 0.045(3) 0.001(2) 0.003(2) 0.009(2)
C177 0.032(2) 0.044(3) 0.046(3) 0.007(2) 0.000(2) 0.010(2)
C178 0.029(2) 0.047(3) 0.036(2) 0.014(2) 0.0018(18) 0.0049(19)
C179 0.034(2) 0.033(2) 0.031(2) 0.0113(18) 0.0045(18) 0.0058(18)
C180 0.031(2) 0.032(2) 0.030(2) 0.0067(18) 0.0040(17) 0.0050(17)
C181 0.032(2) 0.031(2) 0.033(2) 0.0094(19) 0.0055(18) 0.0090(17)
C182 0.038(2) 0.035(2) 0.030(2) 0.0109(19) 0.0076(18) 0.0133(18)
C183 0.029(2) 0.032(2) 0.027(2) 0.0031(18) 0.0001(17) 0.0067(17)
C184 0.027(2) 0.030(2) 0.033(2) 0.0083(18) 0.0054(17) 0.0035(17)
C185 0.036(2) 0.051(3) 0.033(2) 0.011(2) 0.0038(19) 0.004(2)
C186 0.035(2) 0.055(3) 0.043(3) 0.012(2) 0.000(2) -0.002(2)
C187 0.031(2) 0.045(3) 0.053(3) 0.016(2) 0.007(2) 0.0004(19)
C188 0.031(2) 0.037(2) 0.040(2) 0.013(2) 0.0098(19) 0.0082(18)
C189 0.036(2) 0.034(2) 0.029(2) 0.0095(19) -0.0005(18) 0.0048(18)
C190 0.032(2) 0.043(3) 0.032(2) 0.011(2) 0.0056(18) 0.0097(19)
C191 0.037(2) 0.044(3) 0.030(2) 0.010(2) 0.0035(18) 0.0082(19)
C192 0.042(2) 0.034(2) 0.029(2) 0.0089(19) -0.0003(18) 0.0080(19)
C193 0.038(2) 0.047(3) 0.035(2) 0.010(2) 0.0027(19) 0.008(2)
C194 0.041(3) 0.043(3) 0.032(2) 0.006(2) 0.0042(19) 0.011(2)
C195 0.039(2) 0.036(2) 0.032(2) 0.011(2) 0.0005(18) 0.0071(19)
C196 0.040(2) 0.038(2) 0.037(2) 0.008(2) 0.0010(19) 0.011(2)
C197 0.039(2) 0.032(2) 0.037(2) 0.010(2) -0.0027(19) -0.0013(19)
C198 0.045(3) 0.038(3) 0.035(2) 0.006(2) 0.000(2) 0.008(2)
C199 0.045(3) 0.042(3) 0.029(2) 0.005(2) -0.0036(19) 0.006(2)
C200 0.043(3) 0.042(3) 0.035(2) 0.017(2) -0.002(2) -0.001(2)
C201 0.054(3) 0.057(3) 0.042(3) 0.011(2) -0.008(2) -0.010(3)
C202 0.046(3) 0.082(4) 0.049(3) 0.023(3) -0.014(2) -0.003(3)
C203 0.043(3) 0.089(4) 0.049(3) 0.027(3) -0.004(2) 0.010(3)
C204 0.052(3) 0.060(3) 0.040(3) 0.016(2) -0.005(2) 0.012(2)
C205 0.062(4) 0.098(6) 0.154(7) -0.004(5) -0.028(4) 0.029(4)
C206 0.059(4) 0.085(5) 0.088(5) 0.004(4) -0.006(3) 0.031(3)
C207 0.069(4) 0.135(7) 0.097(5) 0.035(5) 0.007(4) 0.039(4)
C208 0.073(4) 0.123(6) 0.096(5) 0.042(5) 0.014(4) 0.026(4)
C209 0.086(5) 0.160(8) 0.101(6) 0.065(6) -0.008(4) -0.006(5)
C210 0.098(6) 0.156(9) 0.103(6) 0.049(6) -0.009(5) 0.012(5)
C211 0.099(6) 0.135(7) 0.115(6) 0.068(6) -0.025(5) -0.002(5)
C212 0.082(5) 0.168(10) 0.131(8) 0.058(7) -0.010(5) 0.018(6)
C213 0.107(6) 0.103(6) 0.105(6) 0.042(5) -0.008(4) -0.014(5)
C214 0.169(9) 0.160(10) 0.117(7) 0.047(7) 0.028(6) -0.033(7)
C215 0.253(13) 0.121(8) 0.295(15) 0.098(10) 0.164(11) 0.048(8)
C216 0.037(2) 0.041(3) 0.040(3) 0.012(2) -0.0012(19) -0.0016(19)
C217 0.043(3) 0.049(3) 0.064(3) 0.020(3) -0.011(2) -0.008(2)
C218 0.064(3) 0.048(3) 0.053(3) 0.015(2) -0.021(2) -0.012(2)
C219 0.055(3) 0.044(3) 0.043(3) 0.007(2) -0.003(2) -0.009(2)
C220 0.060(3) 0.050(3) 0.040(3) 0.015(2) -0.007(2) -0.007(2)
C221 0.063(3) 0.056(3) 0.051(3) 0.015(3) -0.011(2) -0.005(3)
C222 0.058(3) 0.049(3) 0.046(3) 0.008(2) -0.004(2) -0.001(2)
C223 0.070(4) 0.059(4) 0.059(3) 0.015(3) -0.003(3) 0.014(3)
C224 0.065(3) 0.057(3) 0.059(3) 0.016(3) -0.001(3) 0.004(3)
C225 0.076(4) 0.070(4) 0.081(4) 0.034(3) 0.020(3) 0.024(3)
C226 0.086(4) 0.072(4) 0.099(5) 0.040(4) 0.020(4) 0.014(3)
C227 0.161(8) 0.089(5) 0.125(6) 0.057(5) 0.038(5) 0.019(5)
C228 0.041(3) 0.069(4) 0.190(7) 0.039(5) 0.013(4) 0.017(3)
C5 0.045(3) 0.055(3) 0.049(3) 0.024(3) 0.002(2) 0.006(2)
N2 0.097(4) 0.073(3) 0.064(3) 0.032(3) 0.018(3) 0.010(3)
N3 0.037(2) 0.039(2) 0.037(2) 0.0106(17) -0.0015(16) 0.0074(16)
C48 0.039(2) 0.041(3) 0.034(2) 0.017(2) 0.0014(19) 0.002(2)
N5 0.079(3) 0.056(3) 0.060(3) 0.027(2) 0.008(2) 0.004(2)
N6 0.059(3) 0.060(3) 0.060(3) 0.028(2) 0.005(2) 0.017(2)
N8 0.043(2) 0.049(2) 0.039(2) 0.0083(19) -0.0018(17) 0.0020(18)
N9 0.078(3) 0.057(3) 0.060(3) 0.023(2) 0.012(2) 0.010(2)
N10 0.083(3) 0.058(3) 0.058(3) 0.022(2) 0.014(2) 0.022(2)
N11 0.041(2) 0.044(2) 0.041(2) 0.0122(18) -0.0004(17) 0.0115(17)
N12 0.047(2) 0.050(2) 0.033(2) 0.0123(18) -0.0045(17) 0.0008(18)
O1 0.0452(18) 0.0434(18) 0.0351(16) 0.0124(14) 0.0005(13) 0.0063(14)
O2 0.0383(17) 0.0437(18) 0.0362(16) 0.0107(14) -0.0021(13) -0.0059(13)
O3 0.0404(17) 0.0381(17) 0.0380(16) 0.0120(14) 0.0031(13) 0.0090(13)
O4 0.0278(15) 0.0419(17) 0.0379(16) 0.0110(14) 0.0032(12) 0.0010(13)
O5 0.0404(17) 0.0471(19) 0.0437(18) 0.0150(15) 0.0073(14) 0.0110(14)
O6 0.0310(15) 0.0423(18) 0.0292(15) 0.0062(13) 0.0001(11) -0.0013(13)

loop_
_atom_type_symbol
_atom_type_description
_atom_type_scat_dispersion_real
_atom_type_scat_dispersion_imag
_atom_type_scat_source
C C 0.0033 0.0016 'International Tables Vol C Tables 4.2.6.8 and 6.1.1.4'
H H 0.0000 0.0000 'International Tables Vol C Tables 4.2.6.8 and 6.1.1.4'
N N 0.0061 0.0033 'International Tables Vol C Tables 4.2.6.8 and 6.1.1.4'
O O 0.0106 0.0060 'International Tables Vol C Tables 4.2.6.8 and 6.1.1.4'

loop_
_geom_angle_atom_site_label_1
_geom_angle_atom_site_label_2
_geom_angle_atom_site_label_3
_geom_angle
_geom_angle_site_symmetry_1
_geom_angle_site_symmetry_3
_geom_angle_publ_flag
C4 C1 C2 122.0(5) . . ?
C4 C1 H1 119.0 . . ?
C2 C1 H1 119.0 . . ?
C1 C2 C3 118.2(5) . . ?
C1 C2 H2 120.9 . . ?
C3 C2 H2 120.9 . . ?
C2 C3 N1 121.9(5) . . ?
C2 C3 H3 119.0 . . ?
N1 C3 H3 119.0 . . ?
C3 N1 C5 116.6(4) . . ?
C1 C4 C5 118.9(5) . . ?
C1 C4 H4 120.5 . . ?
C5 C4 H4 120.5 . . ?
C7 C6 N2 121.2(5) . . ?
C7 C6 C5 120.2(4) . . ?
N2 C6 C5 118.5(4) . . ?
C6 C7 C8 119.8(4) . . ?
C6 C7 H7 120.1 . . ?
C8 C7 H7 120.1 . . ?
C7 C8 C10 122.4(5) . . ?
C7 C8 H8 118.8 . . ?
C10 C8 H8 118.8 . . ?
N2 C9 C10 122.1(5) . . ?
N2 C9 H9 119.0 . . ?
C10 C9 H9 119.0 . . ?
C9 C10 C8 115.3(5) . . ?
C9 C10 C11 121.7(4) . . ?
C8 C10 C11 123.0(5) . . ?
C12 C11 C16 116.6(4) . . ?
C12 C11 C10 123.8(4) . . ?
C16 C11 C10 119.6(4) . . ?
C11 C12 C13 122.7(4) . . ?
C11 C12 H12 118.7 . . ?
C13 C12 H12 118.7 . . ?
C12 C13 C14 120.8(4) . . ?
C12 C13 H13 119.6 . . ?
C14 C13 H13 119.6 . . ?
C15 C14 C13 116.4(4) . . ?
C15 C14 C17 120.8(4) . . ?
C13 C14 C17 122.7(4) . . ?
C14 C15 C16 122.1(4) . . ?
C14 C15 H15 119.0 . . ?
C16 C15 H15 119.0 . . ?
C15 C16 C11 121.3(5) . . ?
C15 C16 H16 119.3 . . ?
C11 C16 H16 119.3 . . ?
C18 C17 C22 117.8(4) . . ?
C18 C17 C14 120.7(4) . . ?
C22 C17 C14 121.5(4) . . ?
C17 C18 C19 122.2(4) . . ?
C17 C18 H18 118.9 . . ?
C19 C18 H18 118.9 . . ?
C18 C19 C20 119.0(4) . . ?
C18 C19 C23 122.4(4) . . ?
C20 C19 C23 118.5(4) . . ?
C19 C20 C26 119.1(4) . . ?
C19 C20 C21 119.1(4) . . ?
C26 C20 C21 121.6(4) . . ?
C22 C21 C20 118.9(4) . . ?
C22 C21 C27 121.9(4) . . ?
C20 C21 C27 119.2(4) . . ?
C21 C22 O1 118.1(3) . . ?
C21 C22 C17 122.2(4) . . ?
O1 C22 C17 119.7(4) . . ?
C24 C23 C19 121.0(4) . . ?
C24 C23 H23 119.5 . . ?
C19 C23 H23 119.5 . . ?
C23 C24 C25 119.8(4) . . ?
C23 C24 H24 120.1 . . ?
C25 C24 H24 120.1 . . ?
C26 C25 C24 121.6(5) . . ?
C26 C25 H25 119.2 . . ?
C24 C25 H25 119.2 . . ?
C25 C26 C20 119.9(4) . . ?
C25 C26 H26 120.1 . . ?
C20 C26 H26 120.1 . . ?
C32 C27 C28 119.7(3) . . ?
C32 C27 C21 120.3(3) . . ?
C28 C27 C21 119.8(3) . . ?
C29 C28 C33 117.9(4) . . ?
C29 C28 C27 119.5(3) . . ?
C33 C28 C27 122.6(4) . . ?
C28 C29 C30 118.9(4) . . ?
C28 C29 C36 119.4(4) . . ?
C30 C29 C36 121.5(4) . . ?
C31 C30 C29 122.0(4) . . ?
C31 C30 H30 119.0 . . ?
C29 C30 H30 119.0 . . ?
C30 C31 C32 118.2(3) . . ?
C30 C31 C37 121.6(4) . . ?
C32 C31 C37 120.1(3) . . ?
O2 C32 C27 117.5(3) . . ?
O2 C32 C31 121.1(3) . . ?
C27 C32 C31 121.2(3) . . ?
C34 C33 C28 121.5(4) . . ?
C34 C33 H33 119.3 . . ?
C28 C33 H33 119.3 . . ?
C33 C34 C35 120.4(4) . . ?
C33 C34 H34 119.8 . . ?
C35 C34 H34 119.8 . . ?
C36 C35 C34 120.3(4) . . ?
C36 C35 H35 119.9 . . ?
C34 C35 H35 119.9 . . ?
C35 C36 C29 120.6(4) . . ?
C35 C36 H36 119.7 . . ?
C29 C36 H36 119.7 . . ?
C42 C37 C38 118.2(4) . . ?
C42 C37 C31 121.8(3) . . ?
C38 C37 C31 119.9(4) . . ?
C39 C38 C37 121.1(4) . . ?
C39 C38 H38 119.4 . . ?
C37 C38 H38 119.4 . . ?
C38 C39 C40 121.3(4) . . ?
C38 C39 H39 119.4 . . ?
C40 C39 H39 119.4 . . ?
C41 C40 C39 117.4(4) . . ?
C41 C40 C43 122.6(4) . . ?
C39 C40 C43 119.9(4) . . ?
C40 C41 C42 121.5(4) . . ?
C40 C41 H41 119.2 . . ?
C42 C41 H41 119.2 . . ?
C37 C42 C41 120.3(4) . . ?
C37 C42 H42 119.8 . . ?
C41 C42 H42 119.8 . . ?
C44 C43 C47 116.5(4) . . ?
C44 C43 C40 123.2(4) . . ?
C47 C43 C40 120.3(4) . . ?
N3 C44 C43 125.4(4) . . ?
N3 C44 H44 117.3 . . ?
C43 C44 H44 117.3 . . ?
N3 C45 C46 121.2(4) . . ?
N3 C45 C48 118.1(3) . . ?
C46 C45 C48 120.7(4) . . ?
C47 C46 C45 120.2(4) . . ?
C47 C46 H46 119.9 . . ?
C45 C46 H46 119.9 . . ?
C46 C47 C43 119.0(4) . . ?
C46 C47 H47 120.5 . . ?
C43 C47 H47 120.5 . . ?
C49 C52 C48 118.3(4) . . ?
C49 C52 H52 120.9 . . ?
C48 C52 H52 120.9 . . ?
C50 C49 C52 119.6(5) . . ?
C50 C49 H49 120.2 . . ?
C52 C49 H49 120.2 . . ?
C49 C50 C51 118.2(4) . . ?
C49 C50 H50 120.9 . . ?
C51 C50 H50 120.9 . . ?
N4 C51 C50 123.9(5) . . ?
N4 C51 H51 118.1 . . ?
C50 C51 H51 118.1 . . ?
C51 N4 C48 117.4(4) . . ?
C54 C53 O1 117.0(5) . . ?
C54 C53 H53A 108.0 . . ?
O1 C53 H53A 108.0 . . ?
C54 C53 H53B 108.0 . . ?
O1 C53 H53B 108.0 . . ?
H53A C53 H53B 107.3 . . ?
C53 C54 C55 121.0(7) . . ?
C53 C54 H54A 107.1 . . ?
C55 C54 H54A 107.1 . . ?
C53 C54 H54B 107.1 . . ?
C55 C54 H54B 107.1 . . ?
H54A C54 H54B 106.8 . . ?
C54 C55 C56 118.5(6) . . ?
C54 C55 H55A 107.7 . . ?
C56 C55 H55A 107.7 . . ?
C54 C55 H55B 107.7 . . ?
C56 C55 H55B 107.7 . . ?
H55A C55 H55B 107.1 . . ?
C57 C56 C55 114.7(5) . . ?
C57 C56 H56A 108.6 . . ?
C55 C56 H56A 108.6 . . ?
C57 C56 H56B 108.6 . . ?
C55 C56 H56B 108.6 . . ?
H56A C56 H56B 107.6 . . ?
C58 C57 C56 117.8(5) . . ?
C58 C57 H57A 107.9 . . ?
C56 C57 H57A 107.9 . . ?
C58 C57 H57B 107.9 . . ?
C56 C57 H57B 107.9 . . ?
H57A C57 H57B 107.2 . . ?
C57 C58 C59 115.0(5) . . ?
C57 C58 H58A 108.5 . . ?
C59 C58 H58A 108.5 . . ?
C57 C58 H58B 108.5 . . ?
C59 C58 H58B 108.5 . . ?
H58A C58 H58B 107.5 . . ?
C58 C59 C60 116.5(5) . . ?
C58 C59 H59A 108.2 . . ?
C60 C59 H59A 108.2 . . ?
C58 C59 H59B 108.2 . . ?
C60 C59 H59B 108.2 . . ?
H59A C59 H59B 107.3 . . ?
C61 C60 C59 115.5(5) . . ?
C61 C60 H60A 108.4 . . ?
C59 C60 H60A 108.4 . . ?
C61 C60 H60B 108.4 . . ?
C59 C60 H60B 108.4 . . ?
H60A C60 H60B 107.5 . . ?
C62 C61 C60 117.9(5) . . ?
C62 C61 H61A 107.8 . . ?
C60 C61 H61A 107.8 . . ?
C62 C61 H61B 107.8 . . ?
C60 C61 H61B 107.8 . . ?
H61A C61 H61B 107.2 . . ?
C61 C62 C63 113.1(6) . . ?
C61 C62 H62A 109.0 . . ?
C63 C62 H62A 109.0 . . ?
C61 C62 H62B 109.0 . . ?
C63 C62 H62B 109.0 . . ?
H62A C62 H62B 107.8 . . ?
C64 C63 C62 114.0(7) . . ?
C64 C63 H63A 108.7 . . ?
C62 C63 H63A 108.7 . . ?
C64 C63 H63B 108.7 . . ?
C62 C63 H63B 108.7 . . ?
H63A C63 H63B 107.6 . . ?
C63 C64 H64A 109.5 . . ?
C63 C64 H64B 109.5 . . ?
H64A C64 H64B 109.5 . . ?
C63 C64 H64C 109.5 . . ?
H64A C64 H64C 109.5 . . ?
H64B C64 H64C 109.5 . . ?
C66 C65 O2 111.1(4) . . ?
C66 C65 H65A 109.4 . . ?
O2 C65 H65A 109.4 . . ?
C66 C65 H65B 109.4 . . ?
O2 C65 H65B 109.4 . . ?
H65A C65 H65B 108.0 . . ?
C65 C66 C67 115.4(4) . . ?
C65 C66 H66A 108.4 . . ?
C67 C66 H66A 108.4 . . ?
C65 C66 H66B 108.4 . . ?
C67 C66 H66B 108.4 . . ?
H66A C66 H66B 107.5 . . ?
C68 C67 C66 110.9(4) . . ?
C68 C67 H67A 109.5 . . ?
C66 C67 H67A 109.5 . . ?
C68 C67 H67B 109.5 . . ?
C66 C67 H67B 109.5 . . ?
H67A C67 H67B 108.0 . . ?
C69 C68 C67 116.5(4) . . ?
C69 C68 H68A 108.2 . . ?
C67 C68 H68A 108.2 . . ?
C69 C68 H68B 108.2 . . ?
C67 C68 H68B 108.2 . . ?
H68A C68 H68B 107.3 . . ?
C68 C69 C70 112.2(4) . . ?
C68 C69 H69A 109.2 . . ?
C70 C69 H69A 109.2 . . ?
C68 C69 H69B 109.2 . . ?
C70 C69 H69B 109.2 . . ?
H69A C69 H69B 107.9 . . ?
C71 C70 C69 116.3(4) . . ?
C71 C70 H70A 108.2 . . ?
C69 C70 H70A 108.2 . . ?
C71 C70 H70B 108.2 . . ?
C69 C70 H70B 108.2 . . ?
H70A C70 H70B 107.4 . . ?
C70 C71 C72 114.2(4) . . ?
C70 C71 H71A 108.7 . . ?
C72 C71 H71A 108.7 . . ?
C70 C71 H71B 108.7 . . ?
C72 C71 H71B 108.7 . . ?
H71A C71 H71B 107.6 . . ?
C73 C72 C71 113.5(4) . . ?
C73 C72 H72A 108.9 . . ?
C71 C72 H72A 108.9 . . ?
C73 C72 H72B 108.9 . . ?
C71 C72 H72B 108.9 . . ?
H72A C72 H72B 107.7 . . ?
C74 C73 C72 114.9(5) . . ?
C74 C73 H73A 108.6 . . ?
C72 C73 H73A 108.6 . . ?
C74 C73 H73B 108.6 . . ?
C72 C73 H73B 108.6 . . ?
H73A C73 H73B 107.5 . . ?
C73 C74 C75 112.1(5) . . ?
C73 C74 H74A 109.2 . . ?
C75 C74 H74A 109.2 . . ?
C73 C74 H74B 109.2 . . ?
C75 C74 H74B 109.2 . . ?
H74A C74 H74B 107.9 . . ?
C76 C75 C74 112.9(7) . . ?
C76 C75 H75A 109.0 . . ?
C74 C75 H75A 109.0 . . ?
C76 C75 H75B 109.0 . . ?
C74 C75 H75B 109.0 . . ?
H75A C75 H75B 107.8 . . ?
C75 C76 H76A 109.5 . . ?
C75 C76 H76B 109.5 . . ?
H76A C76 H76B 109.5 . . ?
C75 C76 H76C 109.5 . . ?
H76A C76 H76C 109.5 . . ?
H76B C76 H76C 109.5 . . ?
C80 C77 C78 121.2(5) . . ?
C80 C77 H77 119.4 . . ?
C78 C77 H77 119.4 . . ?
C77 C78 C79 118.1(5) . . ?
C77 C78 H78 120.9 . . ?
C79 C78 H78 120.9 . . ?
C78 C79 N6 121.6(5) . . ?
C78 C79 H79 119.2 . . ?
N6 C79 H79 119.2 . . ?
C77 C80 C81 119.9(5) . . ?
C77 C80 H80 120.0 . . ?
C81 C80 H80 120.0 . . ?
N6 C81 C80 121.3(4) . . ?
N6 C81 C82 118.3(4) . . ?
C80 C81 C82 120.4(4) . . ?
N5 C82 C83 121.5(4) . . ?
N5 C82 C81 118.2(4) . . ?
C83 C82 C81 120.2(4) . . ?
C82 C83 C84 119.2(4) . . ?
C82 C83 H83 120.4 . . ?
C84 C83 H83 120.4 . . ?
C83 C84 C85 122.5(5) . . ?
C83 C84 H84 118.8 . . ?
C85 C84 H84 118.8 . . ?
C84 C85 C86 115.5(5) . . ?
C84 C85 C87 123.7(4) . . ?
C86 C85 C87 120.8(4) . . ?
N5 C86 C85 122.4(4) . . ?
N5 C86 H86 118.8 . . ?
C85 C86 H86 118.8 . . ?
C92 C87 C88 116.2(4) . . ?
C92 C87 C85 120.9(4) . . ?
C88 C87 C85 122.9(4) . . ?
C89 C88 C87 121.9(4) . . ?
C89 C88 H88 119.1 . . ?
C87 C88 H88 119.1 . . ?
C88 C89 C90 121.8(4) . . ?
C88 C89 H89 119.1 . . ?
C90 C89 H89 119.1 . . ?
C91 C90 C89 116.1(4) . . ?
C91 C90 C93 120.6(4) . . ?
C89 C90 C93 123.3(4) . . ?
C92 C91 C90 121.9(4) . . ?
C92 C91 H91 119.0 . . ?
C90 C91 H91 119.0 . . ?
C91 C92 C87 122.0(4) . . ?
C91 C92 H92 119.0 . . ?
C87 C92 H92 119.0 . . ?
C94 C93 C98 117.6(4) . . ?
C94 C93 C90 121.8(4) . . ?
C98 C93 C90 120.6(4) . . ?
C93 C94 C95 122.7(4) . . ?
C93 C94 H94 118.7 . . ?
C95 C94 H94 118.7 . . ?
C94 C95 C96 119.4(4) . . ?
C94 C95 C99 123.2(4) . . ?
C96 C95 C99 117.3(4) . . ?
C102 C96 C95 119.3(4) . . ?
C102 C96 C97 122.2(4) . . ?
C95 C96 C97 118.5(4) . . ?
C98 C97 C96 119.1(4) . . ?
C98 C97 C103 120.9(4) . . ?
C96 C97 C103 119.9(4) . . ?
C97 C98 O3 119.2(3) . . ?
C97 C98 C93 122.4(4) . . ?
O3 C98 C93 118.4(4) . . ?
C100 C99 C95 121.7(4) . . ?
C100 C99 H99 119.2 . . ?
C95 C99 H99 119.2 . . ?
C99 C100 C101 120.5(4) . . ?
C99 C100 H100 119.7 . . ?
C101 C100 H100 119.7 . . ?
C102 C101 C100 120.5(4) . . ?
C102 C101 H101 119.8 . . ?
C100 C101 H101 119.8 . . ?
C101 C102 C96 120.7(4) . . ?
C101 C102 H102 119.6 . . ?
C96 C102 H102 119.6 . . ?
C108 C103 C104 119.5(3) . . ?
C108 C103 C97 118.9(3) . . ?
C104 C103 C97 121.6(3) . . ?
C103 C104 C109 122.9(4) . . ?
C103 C104 C105 119.6(3) . . ?
C109 C104 C105 117.5(4) . . ?
C106 C105 C112 122.5(4) . . ?
C106 C105 C104 118.6(4) . . ?
C112 C105 C104 118.9(4) . . ?
C107 C106 C105 122.3(4) . . ?
C107 C106 H106 118.8 . . ?
C105 C106 H106 118.8 . . ?
C106 C107 C108 117.9(3) . . ?
C106 C107 C113 122.1(3) . . ?
C108 C107 C113 119.9(3) . . ?
C103 C108 O4 118.5(3) . . ?
C103 C108 C107 121.8(3) . . ?
O4 C108 C107 119.7(3) . . ?
C110 C109 C104 121.4(4) . . ?
C110 C109 H109 119.3 . . ?
C104 C109 H109 119.3 . . ?
C109 C110 C111 120.8(4) . . ?
C109 C110 H110 119.6 . . ?
C111 C110 H110 119.6 . . ?
C112 C111 C110 119.8(4) . . ?
C112 C111 H111 120.1 . . ?
C110 C111 H111 120.1 . . ?
C111 C112 C105 121.7(4) . . ?
C111 C112 H112 119.2 . . ?
C105 C112 H112 119.2 . . ?
C118 C113 C114 117.1(4) . . ?
C118 C113 C107 122.4(3) . . ?
C114 C113 C107 120.5(3) . . ?
C115 C114 C113 122.1(4) . . ?
C115 C114 H114 119.0 . . ?
C113 C114 H114 119.0 . . ?
C114 C115 C116 120.3(4) . . ?
C114 C115 H115 119.8 . . ?
C116 C115 H115 119.8 . . ?
C117 C116 C115 118.1(4) . . ?
C117 C116 C119 121.4(4) . . ?
C115 C116 C119 120.4(4) . . ?
C116 C117 C118 121.2(4) . . ?
C116 C117 H117 119.4 . . ?
C118 C117 H117 119.4 . . ?
C113 C118 C117 121.1(4) . . ?
C113 C118 H118 119.5 . . ?
C117 C118 H118 119.5 . . ?
C123 C119 C120 115.9(4) . . ?
C123 C119 C116 121.9(4) . . ?
C120 C119 C116 122.3(4) . . ?
N7 C120 C119 125.6(4) . . ?
N7 C120 H120 117.2 . . ?
C119 C120 H120 117.2 . . ?
N7 C121 C122 121.3(4) . . ?
N7 C121 C124 116.5(4) . . ?
C122 C121 C124 122.2(4) . . ?
C123 C122 C121 120.5(4) . . ?
C123 C122 H122 119.8 . . ?
C121 C122 H122 119.8 . . ?
C122 C123 C119 119.6(4) . . ?
C122 C123 H123 120.2 . . ?
C119 C123 H123 120.2 . . ?
N8 C124 C128 122.1(4) . . ?
N8 C124 C121 115.2(4) . . ?
C128 C124 C121 122.7(4) . . ?
C126 C125 C128 118.8(5) . . ?
C126 C125 H125 120.6 . . ?
C128 C125 H125 120.6 . . ?
C125 C126 C127 118.4(4) . . ?
C125 C126 H126 120.8 . . ?
C127 C126 H126 120.8 . . ?
N8 C127 C126 123.8(5) . . ?
N8 C127 H127 118.1 . . ?
C126 C127 H127 118.1 . . ?
C124 C128 C125 119.1(5) . . ?
C124 C128 H128 120.5 . . ?
C125 C128 H128 120.5 . . ?
O3 C129 C130 111.2(4) . . ?
O3 C129 H12A 109.4 . . ?
C130 C129 H12A 109.4 . . ?
O3 C129 H12B 109.4 . . ?
C130 C129 H12B 109.4 . . ?
H12A C129 H12B 108.0 . . ?
C129 C130 C131 116.3(4) . . ?
C129 C130 H13A 108.2 . . ?
C131 C130 H13A 108.2 . . ?
C129 C130 H13B 108.2 . . ?
C131 C130 H13B 108.2 . . ?
H13A C130 H13B 107.4 . . ?
C130 C131 C132 113.7(3) . . ?
C130 C131 H13C 108.8 . . ?
C132 C131 H13C 108.8 . . ?
C130 C131 H13D 108.8 . . ?
C132 C131 H13D 108.8 . . ?
H13C C131 H13D 107.7 . . ?
C133 C132 C131 116.3(4) . . ?
C133 C132 H13E 108.2 . . ?
C131 C132 H13E 108.2 . . ?
C133 C132 H13F 108.2 . . ?
C131 C132 H13F 108.2 . . ?
H13E C132 H13F 107.4 . . ?
C132 C133 C134 113.0(4) . . ?
C132 C133 H13G 109.0 . . ?
C134 C133 H13G 109.0 . . ?
C132 C133 H13H 109.0 . . ?
C134 C133 H13H 109.0 . . ?
H13G C133 H13H 107.8 . . ?
C135 C134 C133 115.8(4) . . ?
C135 C134 H13I 108.3 . . ?
C133 C134 H13I 108.3 . . ?
C135 C134 H13J 108.3 . . ?
C133 C134 H13J 108.3 . . ?
H13I C134 H13J 107.4 . . ?
C136 C135 C134 113.6(4) . . ?
C136 C135 H13K 108.8 . . ?
C134 C135 H13K 108.8 . . ?
C136 C135 H13L 108.8 . . ?
C134 C135 H13L 108.8 . . ?
H13K C135 H13L 107.7 . . ?
C137 C136 C135 117.0(5) . . ?
C137 C136 H13M 108.1 . . ?
C135 C136 H13M 108.1 . . ?
C137 C136 H13N 108.1 . . ?
C135 C136 H13N 108.1 . . ?
H13M C136 H13N 107.3 . . ?
C138 C137 C136 114.9(5) . . ?
C138 C137 H13O 108.5 . . ?
C136 C137 H13O 108.5 . . ?
C138 C137 H13P 108.5 . . ?
C136 C137 H13P 108.5 . . ?
H13O C137 H13P 107.5 . . ?
C137 C138 C139 118.9(6) . . ?
C137 C138 H13Q 107.6 . . ?
C139 C138 H13Q 107.6 . . ?
C137 C138 H13R 107.6 . . ?
C139 C138 H13R 107.6 . . ?
H13Q C138 H13R 107.0 . . ?
C140 C139 C138 115.6(8) . . ?
C140 C139 H13S 108.4 . . ?
C138 C139 H13S 108.4 . . ?
C140 C139 H13T 108.4 . . ?
C138 C139 H13T 108.4 . . ?
H13S C139 H13T 107.4 . . ?
C139 C140 H14A 109.5 . . ?
C139 C140 H14B 109.5 . . ?
H14A C140 H14B 109.5 . . ?
C139 C140 H14C 109.5 . . ?
H14A C140 H14C 109.5 . . ?
H14B C140 H14C 109.5 . . ?
O4 C141 C142 109.5(3) . . ?
O4 C141 H14D 109.8 . . ?
C142 C141 H14D 109.8 . . ?
O4 C141 H14E 109.8 . . ?
C142 C141 H14E 109.8 . . ?
H14D C141 H14E 108.2 . . ?
C141 C142 C143 110.2(4) . . ?
C141 C142 H14F 109.6 . . ?
C143 C142 H14F 109.6 . . ?
C141 C142 H14G 109.6 . . ?
C143 C142 H14G 109.6 . . ?
H14F C142 H14G 108.1 . . ?
C144 C143 C142 115.9(4) . . ?
C144 C143 H14H 108.3 . . ?
C142 C143 H14H 108.3 . . ?
C144 C143 H14I 108.3 . . ?
C142 C143 H14I 108.3 . . ?
H14H C143 H14I 107.4 . . ?
C143 C144 C145 113.9(3) . . ?
C143 C144 H14J 108.8 . . ?
C145 C144 H14J 108.8 . . ?
C143 C144 H14K 108.8 . . ?
C145 C144 H14K 108.8 . . ?
H14J C144 H14K 107.7 . . ?
C146 C145 C144 114.7(4) . . ?
C146 C145 H14L 108.6 . . ?
C144 C145 H14L 108.6 . . ?
C146 C145 H14M 108.6 . . ?
C144 C145 H14M 108.6 . . ?
H14L C145 H14M 107.6 . . ?
C145 C146 C147 114.4(4) . . ?
C145 C146 H14N 108.7 . . ?
C147 C146 H14N 108.7 . . ?
C145 C146 H14O 108.7 . . ?
C147 C146 H14O 108.7 . . ?
H14N C146 H14O 107.6 . . ?
C148 C147 C146 116.0(4) . . ?
C148 C147 H14P 108.3 . . ?
C146 C147 H14P 108.3 . . ?
C148 C147 H14Q 108.3 . . ?
C146 C147 H14Q 108.3 . . ?
H14P C147 H14Q 107.4 . . ?
C147 C148 C149 113.6(4) . . ?
C147 C148 H14R 108.8 . . ?
C149 C148 H14R 108.8 . . ?
C147 C148 H14S 108.8 . . ?
C149 C148 H14S 108.8 . . ?
H14R C148 H14S 107.7 . . ?
C150 C149 C148 115.5(5) . . ?
C150 C149 H14T 108.4 . . ?
C148 C149 H14T 108.4 . . ?
C150 C149 H14U 108.4 . . ?
C148 C149 H14U 108.4 . . ?
H14T C149 H14U 107.5 . . ?
C149 C150 C151 112.4(5) . . ?
C149 C150 H15A 109.1 . . ?
C151 C150 H15A 109.1 . . ?
C149 C150 H15B 109.1 . . ?
C151 C150 H15B 109.1 . . ?
H15A C150 H15B 107.9 . . ?
C152 C151 C150 114.6(6) . . ?
C152 C151 H15C 108.6 . . ?
C150 C151 H15C 108.6 . . ?
C152 C151 H15D 108.6 . . ?
C150 C151 H15D 108.6 . . ?
H15C C151 H15D 107.6 . . ?
C151 C152 H15E 109.5 . . ?
C151 C152 H15F 109.5 . . ?
H15E C152 H15F 109.5 . . ?
C151 C152 H15G 109.5 . . ?
H15E C152 H15G 109.5 . . ?
H15F C152 H15G 109.5 . . ?
N10 C153 C154 123.4(5) . . ?
N10 C153 H153 118.3 . . ?
C154 C153 H153 118.3 . . ?
C153 C154 C155 118.0(5) . . ?
C153 C154 H154 121.0 . . ?
C155 C154 H154 121.0 . . ?
C156 C155 C154 120.2(4) . . ?
C156 C155 H155 119.9 . . ?
C154 C155 H155 119.9 . . ?
C157 C156 C155 119.8(4) . . ?
C157 C156 H156 120.1 . . ?
C155 C156 H156 120.1 . . ?
C156 C157 N10 122.3(4) . . ?
C156 C157 C158 122.0(4) . . ?
N10 C157 C158 115.8(4) . . ?
C159 C158 N9 120.4(5) . . ?
C159 C158 C157 122.5(4) . . ?
N9 C158 C157 117.1(4) . . ?
C158 C159 C162 121.6(5) . . ?
C158 C159 H159 119.2 . . ?
C162 C159 H159 119.2 . . ?
N9 C160 C161 123.7(5) . . ?
N9 C160 H160 118.1 . . ?
C161 C160 H160 118.1 . . ?
C160 C161 C162 115.5(4) . . ?
C160 C161 C163 122.4(4) . . ?
C162 C161 C163 122.1(4) . . ?
C159 C162 C161 120.9(4) . . ?
C159 C162 H162 119.5 . . ?
C161 C162 H162 119.5 . . ?
C168 C163 C164 116.7(4) . . ?
C168 C163 C161 120.2(4) . . ?
C164 C163 C161 123.0(4) . . ?
C165 C164 C163 121.6(4) . . ?
C165 C164 H164 119.2 . . ?
C163 C164 H164 119.2 . . ?
C164 C165 C166 121.1(4) . . ?
C164 C165 H165 119.5 . . ?
C166 C165 H165 119.5 . . ?
C167 C166 C165 117.0(4) . . ?
C167 C166 C169 121.0(4) . . ?
C165 C166 C169 122.0(4) . . ?
C168 C167 C166 121.3(4) . . ?
C168 C167 H167 119.4 . . ?
C166 C167 H167 119.4 . . ?
C167 C168 C163 122.3(4) . . ?
C167 C168 H168 118.9 . . ?
C163 C168 H168 118.9 . . ?
C170 C169 C174 117.2(4) . . ?
C170 C169 C166 122.5(4) . . ?
C174 C169 C166 120.2(4) . . ?
C169 C170 C171 122.7(4) . . ?
C169 C170 H170 118.6 . . ?
C171 C170 H170 118.6 . . ?
C170 C171 C172 119.5(4) . . ?
C170 C171 C175 122.6(4) . . ?
C172 C171 C175 117.9(4) . . ?
C171 C172 C178 119.3(4) . . ?
C171 C172 C173 118.5(4) . . ?
C178 C172 C173 122.2(4) . . ?
C174 C173 C172 118.8(4) . . ?
C174 C173 C179 121.3(4) . . ?
C172 C173 C179 119.8(4) . . ?
C173 C174 O5 118.3(4) . . ?
C173 C174 C169 123.0(4) . . ?
O5 C174 C169 118.6(4) . . ?
C176 C175 C171 121.5(4) . . ?
C176 C175 H175 119.2 . . ?
C171 C175 H175 119.2 . . ?
C175 C176 C177 119.9(4) . . ?
C175 C176 H176 120.1 . . ?
C177 C176 H176 120.1 . . ?
C178 C177 C176 121.2(4) . . ?
C178 C177 H177 119.4 . . ?
C176 C177 H177 119.4 . . ?
C177 C178 C172 120.2(4) . . ?
C177 C178 H178 119.9 . . ?
C172 C178 H178 119.9 . . ?
C184 C179 C180 119.3(3) . . ?
C184 C179 C173 118.4(3) . . ?
C180 C179 C173 122.2(3) . . ?
C181 C180 C185 118.7(3) . . ?
C181 C180 C179 119.4(3) . . ?
C185 C180 C179 121.9(4) . . ?
C182 C181 C180 119.5(3) . . ?
C182 C181 C188 121.9(4) . . ?
C180 C181 C188 118.5(3) . . ?
C183 C182 C181 121.5(4) . . ?
C183 C182 H182 119.3 . . ?
C181 C182 H182 119.3 . . ?
C182 C183 C184 118.2(3) . . ?
C182 C183 C189 122.0(4) . . ?
C184 C183 C189 119.6(3) . . ?
O6 C184 C179 118.9(3) . . ?
O6 C184 C183 119.6(3) . . ?
C179 C184 C183 121.6(3) . . ?
C186 C185 C180 121.2(4) . . ?
C186 C185 H185 119.4 . . ?
C180 C185 H185 119.4 . . ?
C185 C186 C187 120.1(4) . . ?
C185 C186 H186 120.0 . . ?
C187 C186 H186 120.0 . . ?
C188 C187 C186 120.1(4) . . ?
C188 C187 H187 120.0 . . ?
C186 C187 H187 120.0 . . ?
C187 C188 C181 121.4(4) . . ?
C187 C188 H188 119.3 . . ?
C181 C188 H188 119.3 . . ?
C194 C189 C190 117.6(4) . . ?
C194 C189 C183 120.6(4) . . ?
C190 C189 C183 121.8(3) . . ?
C191 C190 C189 120.8(4) . . ?
C191 C190 H190 119.6 . . ?
C189 C190 H190 119.6 . . ?
C192 C191 C190 121.3(4) . . ?
C192 C191 H191 119.4 . . ?
C190 C191 H191 119.4 . . ?
C191 C192 C193 117.4(4) . . ?
C191 C192 C195 122.1(4) . . ?
C193 C192 C195 120.6(4) . . ?
C194 C193 C192 121.1(4) . . ?
C194 C193 H193 119.5 . . ?
C192 C193 H193 119.5 . . ?
C189 C194 C193 121.9(4) . . ?
C189 C194 H194 119.1 . . ?
C193 C194 H194 119.1 . . ?
C199 C195 C196 116.0(4) . . ?
C199 C195 C192 122.4(4) . . ?
C196 C195 C192 121.6(4) . . ?
C198 C196 C195 119.8(4) . . ?
C198 C196 H196 120.1 . . ?
C195 C196 H196 120.1 . . ?
N11 C197 C198 121.5(4) . . ?
N11 C197 C200 117.3(4) . . ?
C198 C197 C200 121.2(4) . . ?
C196 C198 C197 119.7(4) . . ?
C196 C198 H198 120.1 . . ?
C197 C198 H198 120.1 . . ?
N11 C199 C195 125.7(4) . . ?
N11 C199 H199 117.1 . . ?
C195 C199 H199 117.1 . . ?
N12 C200 C204 122.9(4) . . ?
N12 C200 C197 115.3(4) . . ?
C204 C200 C197 121.8(4) . . ?
N12 C201 C202 124.4(5) . . ?
N12 C201 H201 117.8 . . ?
C202 C201 H201 117.8 . . ?
C203 C202 C201 118.7(4) . . ?
C203 C202 H202 120.7 . . ?
C201 C202 H202 120.7 . . ?
C202 C203 C204 118.6(5) . . ?
C202 C203 H203 120.7 . . ?
C204 C203 H203 120.7 . . ?
C203 C204 C200 118.7(5) . . ?
C203 C204 H204 120.6 . . ?
C200 C204 H204 120.6 . . ?
C228 C205 C206 122.3(6) . . ?
C228 C205 H20A 106.7 . . ?
C206 C205 H20A 106.7 . . ?
C228 C205 H20B 106.7 . . ?
C206 C205 H20B 106.7 . . ?
H20A C205 H20B 106.6 . . ?
C207 C206 C205 113.4(6) . . ?
C207 C206 H20C 108.9 . . ?
C205 C206 H20C 108.9 . . ?
C207 C206 H20D 108.9 . . ?
C205 C206 H20D 108.9 . . ?
H20C C206 H20D 107.7 . . ?
C208 C207 C206 116.3(6) . . ?
C208 C207 H20E 108.2 . . ?
C206 C207 H20E 108.2 . . ?
C208 C207 H20F 108.2 . . ?
C206 C207 H20F 108.2 . . ?
H20E C207 H20F 107.4 . . ?
C207 C208 C209 111.6(6) . . ?
C207 C208 H20G 109.3 . . ?
C209 C208 H20G 109.3 . . ?
C207 C208 H20H 109.3 . . ?
C209 C208 H20H 109.3 . . ?
H20G C208 H20H 108.0 . . ?
C210 C209 C208 112.9(7) . . ?
C210 C209 H20I 109.0 . . ?
C208 C209 H20I 109.0 . . ?
C210 C209 H20J 109.0 . . ?
C208 C209 H20J 109.0 . . ?
H20I C209 H20J 107.8 . . ?
C209 C210 C211 111.5(7) . . ?
C209 C210 H21A 109.3 . . ?
C211 C210 H21A 109.3 . . ?
C209 C210 H21B 109.3 . . ?
C211 C210 H21B 109.3 . . ?
H21A C210 H21B 108.0 . . ?
C212 C211 C210 113.3(7) . . ?
C212 C211 H21C 108.9 . . ?
C210 C211 H21C 108.9 . . ?
C212 C211 H21D 108.9 . . ?
C210 C211 H21D 108.9 . . ?
H21C C211 H21D 107.7 . . ?
C211 C212 C213 116.8(7) . . ?
C211 C212 H21E 108.1 . . ?
C213 C212 H21E 108.1 . . ?
C211 C212 H21F 108.1 . . ?
C213 C212 H21F 108.1 . . ?
H21E C212 H21F 107.3 . . ?
C212 C213 C214 109.3(7) . . ?
C212 C213 H21G 109.8 . . ?
C214 C213 H21G 109.8 . . ?
C212 C213 H21H 109.8 . . ?
C214 C213 H21H 109.8 . . ?
H21G C213 H21H 108.3 . . ?
C215 C214 C213 117.9(9) . . ?
C215 C214 H21I 107.8 . . ?
C213 C214 H21I 107.8 . . ?
C215 C214 H21J 107.8 . . ?
C213 C214 H21J 107.8 . . ?
H21I C214 H21J 107.2 . . ?
C214 C215 H21K 109.5 . . ?
C214 C215 H21L 109.5 . . ?
H21K C215 H21L 109.5 . . ?
C214 C215 H21M 109.5 . . ?
H21K C215 H21M 109.5 . . ?
H21L C215 H21M 109.5 . . ?
O6 C216 C217 109.1(3) . . ?
O6 C216 H21N 109.9 . . ?
C217 C216 H21N 109.9 . . ?
O6 C216 H21O 109.9 . . ?
C217 C216 H21O 109.9 . . ?
H21N C216 H21O 108.3 . . ?
C216 C217 C218 109.6(4) . . ?
C216 C217 H21P 109.8 . . ?
C218 C217 H21P 109.8 . . ?
C216 C217 H21Q 109.8 . . ?
C218 C217 H21Q 109.8 . . ?
H21P C217 H21Q 108.2 . . ?
C219 C218 C217 115.1(4) . . ?
C219 C218 H21R 108.5 . . ?
C217 C218 H21R 108.5 . . ?
C219 C218 H21S 108.5 . . ?
C217 C218 H21S 108.5 . . ?
H21R C218 H21S 107.5 . . ?
C220 C219 C218 113.3(4) . . ?
C220 C219 H21T 108.9 . . ?
C218 C219 H21T 108.9 . . ?
C220 C219 H21U 108.9 . . ?
C218 C219 H21U 108.9 . . ?
H21T C219 H21U 107.7 . . ?
C221 C220 C219 114.3(4) . . ?
C221 C220 H22A 108.7 . . ?
C219 C220 H22A 108.7 . . ?
C221 C220 H22B 108.7 . . ?
C219 C220 H22B 108.7 . . ?
H22A C220 H22B 107.6 . . ?
C220 C221 C222 115.6(4) . . ?
C220 C221 H22C 108.4 . . ?
C222 C221 H22C 108.4 . . ?
C220 C221 H22D 108.4 . . ?
C222 C221 H22D 108.4 . . ?
H22C C221 H22D 107.5 . . ?
C223 C222 C221 116.0(4) . . ?
C223 C222 H22E 108.3 . . ?
C221 C222 H22E 108.3 . . ?
C223 C222 H22F 108.3 . . ?
C221 C222 H22F 108.3 . . ?
H22E C222 H22F 107.4 . . ?
C222 C223 C224 114.8(4) . . ?
C222 C223 H22G 108.6 . . ?
C224 C223 H22G 108.6 . . ?
C222 C223 H22H 108.6 . . ?
C224 C223 H22H 108.6 . . ?
H22G C223 H22H 107.5 . . ?
C223 C224 C225 115.3(4) . . ?
C223 C224 H22I 108.5 . . ?
C225 C224 H22I 108.5 . . ?
C223 C224 H22J 108.5 . . ?
C225 C224 H22J 108.5 . . ?
H22I C224 H22J 107.5 . . ?
C226 C225 C224 113.0(5) . . ?
C226 C225 H22K 109.0 . . ?
C224 C225 H22K 109.0 . . ?
C226 C225 H22L 109.0 . . ?
C224 C225 H22L 109.0 . . ?
H22K C225 H22L 107.8 . . ?
C227 C226 C225 113.2(6) . . ?
C227 C226 H22M 108.9 . . ?
C225 C226 H22M 108.9 . . ?
C227 C226 H22N 108.9 . . ?
C225 C226 H22N 108.9 . . ?
H22M C226 H22N 107.7 . . ?
C226 C227 H22O 109.5 . . ?
C226 C227 H22P 109.5 . . ?
H22O C227 H22P 109.5 . . ?
C226 C227 H22Q 109.5 . . ?
H22O C227 H22Q 109.5 . . ?
H22P C227 H22Q 109.5 . . ?
C205 C228 O5 118.9(6) . . ?
C205 C228 H22R 107.6 . . ?
O5 C228 H22R 107.6 . . ?
C205 C228 H22S 107.6 . . ?
O5 C228 H22S 107.6 . . ?
H22R C228 H22S 107.0 . . ?
C4 C5 N1 122.2(5) . . ?
C4 C5 C6 119.9(4) . . ?
N1 C5 C6 117.8(4) . . ?
C6 N2 C9 119.1(5) . . ?
C44 N3 C45 117.8(3) . . ?
N4 C48 C52 122.6(4) . . ?
N4 C48 C45 115.8(4) . . ?
C52 C48 C45 121.6(4) . . ?
C82 N5 C86 118.9(4) . . ?
C81 N6 C79 117.8(4) . . ?
C120 N7 C121 117.2(3) . . ?
C124 N8 C127 117.6(4) . . ?
C160 N9 C158 117.8(4) . . ?
C153 N10 C157 116.4(4) . . ?
C199 N11 C197 117.3(4) . . ?
C201 N12 C200 116.6(4) . . ?
C22 O1 C53 111.5(3) . . ?
C32 O2 C65 117.7(3) . . ?
C98 O3 C129 116.3(3) . . ?
C108 O4 C141 113.0(3) . . ?
C174 O5 C228 116.2(4) . . ?
C184 O6 C216 112.6(3) . . ?

loop_
_geom_bond_atom_site_label_1
_geom_bond_atom_site_label_2
_geom_bond_distance
_geom_bond_site_symmetry_2
_geom_bond_publ_flag
C1 C4 1.342(7) . ?
C1 C2 1.358(7) . ?
C1 H1 0.9300 . ?
C2 C3 1.365(6) . ?
C2 H2 0.9300 . ?
C3 N1 1.375(6) . ?
C3 H3 0.9300 . ?
N1 C5 1.377(6) . ?
C4 C5 1.351(6) . ?
C4 H4 0.9300 . ?
C6 C7 1.329(6) . ?
C6 N2 1.355(6) . ?
C6 C5 1.491(6) . ?
C7 C8 1.351(6) . ?
C7 H7 0.9300 . ?
C8 C10 1.390(6) . ?
C8 H8 0.9300 . ?
C9 N2 1.363(6) . ?
C9 C10 1.384(6) . ?
C9 H9 0.9300 . ?
C10 C11 1.480(6) . ?
C11 C12 1.371(6) . ?
C11 C16 1.386(6) . ?
C12 C13 1.374(6) . ?
C12 H12 0.9300 . ?
C13 C14 1.404(6) . ?
C13 H13 0.9300 . ?
C14 C15 1.373(6) . ?
C14 C17 1.488(6) . ?
C15 C16 1.385(6) . ?
C15 H15 0.9300 . ?
C16 H16 0.9300 . ?
C17 C18 1.372(6) . ?
C17 C22 1.426(5) . ?
C18 C19 1.408(6) . ?
C18 H18 0.9300 . ?
C19 C20 1.418(5) . ?
C19 C23 1.424(6) . ?
C20 C26 1.418(6) . ?
C20 C21 1.436(5) . ?
C21 C22 1.367(6) . ?
C21 C27 1.508(5) . ?
C22 O1 1.382(5) . ?
C23 C24 1.369(6) . ?
C23 H23 0.9300 . ?
C24 C25 1.385(6) . ?
C24 H24 0.9300 . ?
C25 C26 1.374(6) . ?
C25 H25 0.9300 . ?
C26 H26 0.9300 . ?
C27 C32 1.369(5) . ?
C27 C28 1.429(5) . ?
C28 C29 1.410(5) . ?
C28 C33 1.422(5) . ?
C29 C30 1.419(5) . ?
C29 C36 1.421(5) . ?
C30 C31 1.366(5) . ?
C30 H30 0.9300 . ?
C31 C32 1.444(5) . ?
C31 C37 1.487(5) . ?
C32 O2 1.368(4) . ?
C33 C34 1.353(6) . ?
C33 H33 0.9300 . ?
C34 C35 1.404(6) . ?
C34 H34 0.9300 . ?
C35 C36 1.357(5) . ?
C35 H35 0.9300 . ?
C36 H36 0.9300 . ?
C37 C42 1.388(5) . ?
C37 C38 1.391(5) . ?
C38 C39 1.374(5) . ?
C38 H38 0.9300 . ?
C39 C40 1.399(5) . ?
C39 H39 0.9300 . ?
C40 C41 1.383(5) . ?
C40 C43 1.487(5) . ?
C41 C42 1.395(5) . ?
C41 H41 0.9300 . ?
C42 H42 0.9300 . ?
C43 C44 1.378(5) . ?
C43 C47 1.398(5) . ?
C44 N3 1.339(5) . ?
C44 H44 0.9300 . ?
C45 N3 1.343(5) . ?
C45 C46 1.389(5) . ?
C45 C48 1.484(5) . ?
C46 C47 1.387(5) . ?
C46 H46 0.9300 . ?
C47 H47 0.9300 . ?
C52 C49 1.379(6) . ?
C52 C48 1.379(6) . ?
C52 H52 0.9300 . ?
C49 C50 1.363(6) . ?
C49 H49 0.9300 . ?
C50 C51 1.370(6) . ?
C50 H50 0.9300 . ?
C51 N4 1.325(5) . ?
C51 H51 0.9300 . ?
N4 C48 1.339(5) . ?
C53 C54 1.316(7) . ?
C53 O1 1.462(6) . ?
C53 H53A 0.9700 . ?
C53 H53B 0.9700 . ?
C54 C55 1.482(8) . ?
C54 H54A 0.9700 . ?
C54 H54B 0.9700 . ?
C55 C56 1.488(8) . ?
C55 H55A 0.9700 . ?
C55 H55B 0.9700 . ?
C56 C57 1.488(8) . ?
C56 H56A 0.9700 . ?
C56 H56B 0.9700 . ?
C57 C58 1.485(8) . ?
C57 H57A 0.9700 . ?
C57 H57B 0.9700 . ?
C58 C59 1.496(7) . ?
C58 H58A 0.9700 . ?
C58 H58B 0.9700 . ?
C59 C60 1.503(8) . ?
C59 H59A 0.9700 . ?
C59 H59B 0.9700 . ?
C60 C61 1.485(8) . ?
C60 H60A 0.9700 . ?
C60 H60B 0.9700 . ?
C61 C62 1.459(8) . ?
C61 H61A 0.9700 . ?
C61 H61B 0.9700 . ?
C62 C63 1.530(9) . ?
C62 H62A 0.9700 . ?
C62 H62B 0.9700 . ?
C63 C64 1.405(9) . ?
C63 H63A 0.9700 . ?
C63 H63B 0.9700 . ?
C64 H64A 0.9600 . ?
C64 H64B 0.9600 . ?
C64 H64C 0.9600 . ?
C65 C66 1.439(6) . ?
C65 O2 1.450(5) . ?
C65 H65A 0.9700 . ?
C65 H65B 0.9700 . ?
C66 C67 1.543(6) . ?
C66 H66A 0.9700 . ?
C66 H66B 0.9700 . ?
C67 C68 1.516(6) . ?
C67 H67A 0.9700 . ?
C67 H67B 0.9700 . ?
C68 C69 1.503(6) . ?
C68 H68A 0.9700 . ?
C68 H68B 0.9700 . ?
C69 C70 1.536(6) . ?
C69 H69A 0.9700 . ?
C69 H69B 0.9700 . ?
C70 C71 1.487(6) . ?
C70 H70A 0.9700 . ?
C70 H70B 0.9700 . ?
C71 C72 1.514(7) . ?
C71 H71A 0.9700 . ?
C71 H71B 0.9700 . ?
C72 C73 1.508(7) . ?
C72 H72A 0.9700 . ?
C72 H72B 0.9700 . ?
C73 C74 1.493(8) . ?
C73 H73A 0.9700 . ?
C73 H73B 0.9700 . ?
C74 C75 1.525(8) . ?
C74 H74A 0.9700 . ?
C74 H74B 0.9700 . ?
C75 C76 1.414(10) . ?
C75 H75A 0.9700 . ?
C75 H75B 0.9700 . ?
C76 H76A 0.9600 . ?
C76 H76B 0.9600 . ?
C76 H76C 0.9600 . ?
C77 C80 1.353(6) . ?
C77 C78 1.362(7) . ?
C77 H77 0.9300 . ?
C78 C79 1.362(6) . ?
C78 H78 0.9300 . ?
C79 N6 1.387(6) . ?
C79 H79 0.9300 . ?
C80 C81 1.353(6) . ?
C80 H80 0.9300 . ?
C81 N6 1.351(5) . ?
C81 C82 1.491(6) . ?
C82 N5 1.336(5) . ?
C82 C83 1.352(6) . ?
C83 C84 1.359(6) . ?
C83 H83 0.9300 . ?
C84 C85 1.372(6) . ?
C84 H84 0.9300 . ?
C85 C86 1.391(6) . ?
C85 C87 1.487(6) . ?
C86 N5 1.363(6) . ?
C86 H86 0.9300 . ?
C87 C92 1.388(6) . ?
C87 C88 1.397(6) . ?
C88 C89 1.365(6) . ?
C88 H88 0.9300 . ?
C89 C90 1.398(5) . ?
C89 H89 0.9300 . ?
C90 C91 1.392(6) . ?
C90 C93 1.485(6) . ?
C91 C92 1.369(6) . ?
C91 H91 0.9300 . ?
C92 H92 0.9300 . ?
C93 C94 1.374(6) . ?
C93 C98 1.417(5) . ?
C94 C95 1.398(6) . ?
C94 H94 0.9300 . ?
C95 C96 1.420(5) . ?
C95 C99 1.426(6) . ?
C96 C102 1.415(6) . ?
C96 C97 1.438(5) . ?
C97 C98 1.378(5) . ?
C97 C103 1.495(5) . ?
C98 O3 1.380(5) . ?
C99 C100 1.359(6) . ?
C99 H99 0.9300 . ?
C100 C101 1.382(6) . ?
C100 H100 0.9300 . ?
C101 C102 1.371(6) . ?
C101 H101 0.9300 . ?
C102 H102 0.9300 . ?
C103 C108 1.380(5) . ?
C103 C104 1.415(5) . ?
C104 C109 1.427(5) . ?
C104 C105 1.430(5) . ?
C105 C106 1.407(5) . ?
C105 C112 1.410(5) . ?
C106 C107 1.379(5) . ?
C106 H106 0.9300 . ?
C107 C108 1.429(5) . ?
C107 C113 1.481(5) . ?
C108 O4 1.381(4) . ?
C109 C110 1.353(6) . ?
C109 H109 0.9300 . ?
C110 C111 1.403(6) . ?
C110 H110 0.9300 . ?
C111 C112 1.356(5) . ?
C111 H111 0.9300 . ?
C112 H112 0.9300 . ?
C113 C118 1.390(5) . ?
C113 C114 1.397(5) . ?
C114 C115 1.383(5) . ?
C114 H114 0.9300 . ?
C115 C116 1.398(5) . ?
C115 H115 0.9300 . ?
C116 C117 1.382(5) . ?
C116 C119 1.482(5) . ?
C117 C118 1.398(5) . ?
C117 H117 0.9300 . ?
C118 H118 0.9300 . ?
C119 C123 1.390(5) . ?
C119 C120 1.395(5) . ?
C120 N7 1.337(5) . ?
C120 H120 0.9300 . ?
C121 N7 1.353(5) . ?
C121 C122 1.382(6) . ?
C121 C124 1.481(5) . ?
C122 C123 1.380(5) . ?
C122 H122 0.9300 . ?
C123 H123 0.9300 . ?
C124 N8 1.337(5) . ?
C124 C128 1.375(6) . ?
C125 C126 1.364(6) . ?
C125 C128 1.395(6) . ?
C125 H125 0.9300 . ?
C126 C127 1.370(7) . ?
C126 H126 0.9300 . ?
C127 N8 1.338(5) . ?
C127 H127 0.9300 . ?
C128 H128 0.9300 . ?
C129 O3 1.442(5) . ?
C129 C130 1.475(6) . ?
C129 H12A 0.9700 . ?
C129 H12B 0.9700 . ?
C130 C131 1.514(6) . ?
C130 H13A 0.9700 . ?
C130 H13B 0.9700 . ?
C131 C132 1.515(6) . ?
C131 H13C 0.9700 . ?
C131 H13D 0.9700 . ?
C132 C133 1.502(6) . ?
C132 H13E 0.9700 . ?
C132 H13F 0.9700 . ?
C133 C134 1.519(6) . ?
C133 H13G 0.9700 . ?
C133 H13H 0.9700 . ?
C134 C135 1.517(7) . ?
C134 H13I 0.9700 . ?
C134 H13J 0.9700 . ?
C135 C136 1.507(7) . ?
C135 H13K 0.9700 . ?
C135 H13L 0.9700 . ?
C136 C137 1.493(7) . ?
C136 H13M 0.9700 . ?
C136 H13N 0.9700 . ?
C137 C138 1.489(8) . ?
C137 H13O 0.9700 . ?
C137 H13P 0.9700 . ?
C138 C139 1.514(9) . ?
C138 H13Q 0.9700 . ?
C138 H13R 0.9700 . ?
C139 C140 1.321(9) . ?
C139 H13S 0.9700 . ?
C139 H13T 0.9700 . ?
C140 H14A 0.9600 . ?
C140 H14B 0.9600 . ?
C140 H14C 0.9600 . ?
C141 O4 1.442(4) . ?
C141 C142 1.490(5) . ?
C141 H14D 0.9700 . ?
C141 H14E 0.9700 . ?
C142 C143 1.540(6) . ?
C142 H14F 0.9700 . ?
C142 H14G 0.9700 . ?
C143 C144 1.506(6) . ?
C143 H14H 0.9700 . ?
C143 H14I 0.9700 . ?
C144 C145 1.524(6) . ?
C144 H14J 0.9700 . ?
C144 H14K 0.9700 . ?
C145 C146 1.502(6) . ?
C145 H14L 0.9700 . ?
C145 H14M 0.9700 . ?
C146 C147 1.521(6) . ?
C146 H14N 0.9700 . ?
C146 H14O 0.9700 . ?
C147 C148 1.507(7) . ?
C147 H14P 0.9700 . ?
C147 H14Q 0.9700 . ?
C148 C149 1.518(7) . ?
C148 H14R 0.9700 . ?
C148 H14S 0.9700 . ?
C149 C150 1.515(8) . ?
C149 H14T 0.9700 . ?
C149 H14U 0.9700 . ?
C150 C151 1.530(8) . ?
C150 H15A 0.9700 . ?
C150 H15B 0.9700 . ?
C151 C152 1.477(9) . ?
C151 H15C 0.9700 . ?
C151 H15D 0.9700 . ?
C152 H15E 0.9600 . ?
C152 H15F 0.9600 . ?
C152 H15G 0.9600 . ?
C153 N10 1.358(6) . ?
C153 C154 1.366(7) . ?
C153 H153 0.9300 . ?
C154 C155 1.374(6) . ?
C154 H154 0.9300 . ?
C155 C156 1.358(6) . ?
C155 H155 0.9300 . ?
C156 C157 1.352(6) . ?
C156 H156 0.9300 . ?
C157 N10 1.373(5) . ?
C157 C158 1.481(6) . ?
C158 C159 1.348(6) . ?
C158 N9 1.365(5) . ?
C159 C162 1.349(6) . ?
C159 H159 0.9300 . ?
C160 N9 1.360(6) . ?
C160 C161 1.387(6) . ?
C160 H160 0.9300 . ?
C161 C162 1.390(6) . ?
C161 C163 1.478(6) . ?
C162 H162 0.9300 . ?
C163 C168 1.383(6) . ?
C163 C164 1.396(6) . ?
C164 C165 1.383(6) . ?
C164 H164 0.9300 . ?
C165 C166 1.403(6) . ?
C165 H165 0.9300 . ?
C166 C167 1.389(6) . ?
C166 C169 1.474(6) . ?
C167 C168 1.379(6) . ?
C167 H167 0.9300 . ?
C168 H168 0.9300 . ?
C169 C170 1.371(6) . ?
C169 C174 1.421(5) . ?
C170 C171 1.409(6) . ?
C170 H170 0.9300 . ?
C171 C172 1.418(5) . ?
C171 C175 1.428(6) . ?
C172 C178 1.421(6) . ?
C172 C173 1.443(5) . ?
C173 C174 1.376(6) . ?
C173 C179 1.492(5) . ?
C174 O5 1.383(5) . ?
C175 C176 1.370(6) . ?
C175 H175 0.9300 . ?
C176 C177 1.386(6) . ?
C176 H176 0.9300 . ?
C177 C178 1.377(5) . ?
C177 H177 0.9300 . ?
C178 H178 0.9300 . ?
C179 C184 1.379(5) . ?
C179 C180 1.429(5) . ?
C180 C181 1.413(5) . ?
C180 C185 1.420(5) . ?
C181 C182 1.412(5) . ?
C181 C188 1.419(5) . ?
C182 C183 1.384(5) . ?
C182 H182 0.9300 . ?
C183 C184 1.431(5) . ?
C183 C189 1.484(5) . ?
C184 O6 1.370(4) . ?
C185 C186 1.360(6) . ?
C185 H185 0.9300 . ?
C186 C187 1.409(6) . ?
C186 H186 0.9300 . ?
C187 C188 1.359(5) . ?
C187 H187 0.9300 . ?
C188 H188 0.9300 . ?
C189 C194 1.377(5) . ?
C189 C190 1.401(5) . ?
C190 C191 1.395(5) . ?
C190 H190 0.9300 . ?
C191 C192 1.386(5) . ?
C191 H191 0.9300 . ?
C192 C193 1.403(5) . ?
C192 C195 1.478(5) . ?
C193 C194 1.380(5) . ?
C193 H193 0.9300 . ?
C194 H194 0.9300 . ?
C195 C199 1.378(5) . ?
C195 C196 1.397(5) . ?
C196 C198 1.379(5) . ?
C196 H196 0.9300 . ?
C197 N11 1.344(5) . ?
C197 C198 1.391(6) . ?
C197 C200 1.494(5) . ?
C198 H198 0.9300 . ?
C199 N11 1.340(5) . ?
C199 H199 0.9300 . ?
C200 N12 1.342(5) . ?
C200 C204 1.386(6) . ?
C201 N12 1.328(5) . ?
C201 C202 1.372(7) . ?
C201 H201 0.9300 . ?
C202 C203 1.368(7) . ?
C202 H202 0.9300 . ?
C203 C204 1.383(6) . ?
C203 H203 0.9300 . ?
C204 H204 0.9300 . ?
C205 C228 1.329(8) . ?
C205 C206 1.502(8) . ?
C205 H20A 0.9700 . ?
C205 H20B 0.9700 . ?
C206 C207 1.488(9) . ?
C206 H20C 0.9700 . ?
C206 H20D 0.9700 . ?
C207 C208 1.479(9) . ?
C207 H20E 0.9700 . ?
C207 H20F 0.9700 . ?
C208 C209 1.534(9) . ?
C208 H20G 0.9700 . ?
C208 H20H 0.9700 . ?
C209 C210 1.452(10) . ?
C209 H20I 0.9700 . ?
C209 H20J 0.9700 . ?
C210 C211 1.541(10) . ?
C210 H21A 0.9700 . ?
C210 H21B 0.9700 . ?
C211 C212 1.453(10) . ?
C211 H21C 0.9700 . ?
C211 H21D 0.9700 . ?
C212 C213 1.455(10) . ?
C212 H21E 0.9700 . ?
C212 H21F 0.9700 . ?
C213 C214 1.476(11) . ?
C213 H21G 0.9700 . ?
C213 H21H 0.9700 . ?
C214 C215 1.369(8) . ?
C214 H21I 0.9700 . ?
C214 H21J 0.9700 . ?
C215 H21K 0.9600 . ?
C215 H21L 0.9600 . ?
C215 H21M 0.9600 . ?
C216 O6 1.448(5) . ?
C216 C217 1.505(6) . ?
C216 H21N 0.9700 . ?
C216 H21O 0.9700 . ?
C217 C218 1.545(6) . ?
C217 H21P 0.9700 . ?
C217 H21Q 0.9700 . ?
C218 C219 1.530(6) . ?
C218 H21R 0.9700 . ?
C218 H21S 0.9700 . ?
C219 C220 1.520(6) . ?
C219 H21T 0.9700 . ?
C219 H21U 0.9700 . ?
C220 C221 1.503(6) . ?
C220 H22A 0.9700 . ?
C220 H22B 0.9700 . ?
C221 C222 1.517(6) . ?
C221 H22C 0.9700 . ?
C221 H22D 0.9700 . ?
C222 C223 1.501(7) . ?
C222 H22E 0.9700 . ?
C222 H22F 0.9700 . ?
C223 C224 1.509(7) . ?
C223 H22G 0.9700 . ?
C223 H22H 0.9700 . ?
C224 C225 1.526(7) . ?
C224 H22I 0.9700 . ?
C224 H22J 0.9700 . ?
C225 C226 1.523(7) . ?
C225 H22K 0.9700 . ?
C225 H22L 0.9700 . ?
C226 C227 1.515(8) . ?
C226 H22M 0.9700 . ?
C226 H22N 0.9700 . ?
C227 H22O 0.9600 . ?
C227 H22P 0.9600 . ?
C227 H22Q 0.9600 . ?
C228 O5 1.410(6) . ?
C228 H22R 0.9700 . ?
C228 H22S 0.9700 . ?

loop_
_geom_torsion_atom_site_label_1
_geom_torsion_atom_site_label_2
_geom_torsion_atom_site_label_3
_geom_torsion_atom_site_label_4
_geom_torsion
_geom_torsion_site_symmetry_1
_geom_torsion_site_symmetry_2
_geom_torsion_site_symmetry_3
_geom_torsion_site_symmetry_4
_geom_torsion_publ_flag
C4 C1 C2 C3 -1.4(8) . . . . ?
C1 C2 C3 N1 1.7(7) . . . . ?
C2 C3 N1 C5 -0.3(7) . . . . ?
C2 C1 C4 C5 -0.4(8) . . . . ?
N2 C6 C7 C8 2.5(7) . . . . ?
C5 C6 C7 C8 -175.5(4) . . . . ?
C6 C7 C8 C10 0.4(8) . . . . ?
N2 C9 C10 C8 3.2(8) . . . . ?
N2 C9 C10 C11 -176.6(5) . . . . ?
C7 C8 C10 C9 -3.2(7) . . . . ?
C7 C8 C10 C11 176.6(5) . . . . ?
C9 C10 C11 C12 -154.9(5) . . . . ?
C8 C10 C11 C12 25.3(7) . . . . ?
C9 C10 C11 C16 27.2(7) . . . . ?
C8 C10 C11 C16 -152.6(5) . . . . ?
C16 C11 C12 C13 -1.5(7) . . . . ?
C10 C11 C12 C13 -179.4(5) . . . . ?
C11 C12 C13 C14 1.1(7) . . . . ?
C12 C13 C14 C15 -0.2(7) . . . . ?
C12 C13 C14 C17 178.4(4) . . . . ?
C13 C14 C15 C16 -0.2(7) . . . . ?
C17 C14 C15 C16 -178.8(4) . . . . ?
C14 C15 C16 C11 -0.3(8) . . . . ?
C12 C11 C16 C15 1.1(7) . . . . ?
C10 C11 C16 C15 179.1(5) . . . . ?
C15 C14 C17 C18 138.7(5) . . . . ?
C13 C14 C17 C18 -39.8(6) . . . . ?
C15 C14 C17 C22 -39.4(6) . . . . ?
C13 C14 C17 C22 142.0(4) . . . . ?
C22 C17 C18 C19 -0.5(6) . . . . ?
C14 C17 C18 C19 -178.7(4) . . . . ?
C17 C18 C19 C20 4.9(6) . . . . ?
C17 C18 C19 C23 -171.4(4) . . . . ?
C18 C19 C20 C26 -176.1(4) . . . . ?
C23 C19 C20 C26 0.3(6) . . . . ?
C18 C19 C20 C21 -1.9(6) . . . . ?
C23 C19 C20 C21 174.6(3) . . . . ?
C19 C20 C21 C22 -5.5(6) . . . . ?
C26 C20 C21 C22 168.6(4) . . . . ?
C19 C20 C21 C27 175.7(3) . . . . ?
C26 C20 C21 C27 -10.2(6) . . . . ?
C20 C21 C22 O1 -167.8(3) . . . . ?
C27 C21 C22 O1 11.0(5) . . . . ?
C20 C21 C22 C17 10.3(6) . . . . ?
C27 C21 C22 C17 -171.0(3) . . . . ?
C18 C17 C22 C21 -7.4(6) . . . . ?
C14 C17 C22 C21 170.9(4) . . . . ?
C18 C17 C22 O1 170.7(3) . . . . ?
C14 C17 C22 O1 -11.1(6) . . . . ?
C18 C19 C23 C24 173.6(4) . . . . ?
C20 C19 C23 C24 -2.7(6) . . . . ?
C19 C23 C24 C25 3.0(7) . . . . ?
C23 C24 C25 C26 -0.8(7) . . . . ?
C24 C25 C26 C20 -1.6(6) . . . . ?
C19 C20 C26 C25 1.8(6) . . . . ?
C21 C20 C26 C25 -172.3(4) . . . . ?
C22 C21 C27 C32 85.4(5) . . . . ?
C20 C21 C27 C32 -95.9(5) . . . . ?
C22 C21 C27 C28 -99.2(5) . . . . ?
C20 C21 C27 C28 79.6(5) . . . . ?
C32 C27 C28 C29 -2.7(6) . . . . ?
C21 C27 C28 C29 -178.2(4) . . . . ?
C32 C27 C28 C33 177.6(4) . . . . ?
C21 C27 C28 C33 2.2(6) . . . . ?
C33 C28 C29 C30 -174.9(4) . . . . ?
C27 C28 C29 C30 5.5(6) . . . . ?
C33 C28 C29 C36 0.0(6) . . . . ?
C27 C28 C29 C36 -179.6(4) . . . . ?
C28 C29 C30 C31 -2.4(6) . . . . ?
C36 C29 C30 C31 -177.2(4) . . . . ?
C29 C30 C31 C32 -3.3(6) . . . . ?
C29 C30 C31 C37 172.5(4) . . . . ?
C28 C27 C32 O2 -179.0(3) . . . . ?
C21 C27 C32 O2 -3.6(6) . . . . ?
C28 C27 C32 C31 -3.1(6) . . . . ?
C21 C27 C32 C31 172.3(4) . . . . ?
C30 C31 C32 O2 -178.1(3) . . . . ?
C37 C31 C32 O2 6.0(6) . . . . ?
C30 C31 C32 C27 6.2(6) . . . . ?
C37 C31 C32 C27 -169.7(4) . . . . ?
C29 C28 C33 C34 -0.9(6) . . . . ?
C27 C28 C33 C34 178.7(4) . . . . ?
C28 C33 C34 C35 0.4(7) . . . . ?
C33 C34 C35 C36 1.0(7) . . . . ?
C34 C35 C36 C29 -1.9(7) . . . . ?
C28 C29 C36 C35 1.4(6) . . . . ?
C30 C29 C36 C35 176.1(4) . . . . ?
C30 C31 C37 C42 44.6(6) . . . . ?
C32 C31 C37 C42 -139.7(4) . . . . ?
C30 C31 C37 C38 -132.5(4) . . . . ?
C32 C31 C37 C38 43.2(5) . . . . ?
C42 C37 C38 C39 4.0(6) . . . . ?
C31 C37 C38 C39 -178.9(4) . . . . ?
C37 C38 C39 C40 -0.6(7) . . . . ?
C38 C39 C40 C41 -2.2(6) . . . . ?
C38 C39 C40 C43 174.3(4) . . . . ?
C39 C40 C41 C42 1.7(6) . . . . ?
C43 C40 C41 C42 -174.7(4) . . . . ?
C38 C37 C42 C41 -4.4(6) . . . . ?
C31 C37 C42 C41 178.5(4) . . . . ?
C40 C41 C42 C37 1.7(6) . . . . ?
C41 C40 C43 C44 -152.9(4) . . . . ?
C39 C40 C43 C44 30.8(6) . . . . ?
C41 C40 C43 C47 28.9(6) . . . . ?
C39 C40 C43 C47 -147.4(4) . . . . ?
C47 C43 C44 N3 0.7(6) . . . . ?
C40 C43 C44 N3 -177.6(4) . . . . ?
N3 C45 C46 C47 0.1(6) . . . . ?
C48 C45 C46 C47 -178.9(4) . . . . ?
C45 C46 C47 C43 -0.4(6) . . . . ?
C44 C43 C47 C46 0.0(6) . . . . ?
C40 C43 C47 C46 178.3(4) . . . . ?
C48 C52 C49 C50 -1.2(7) . . . . ?
C52 C49 C50 C51 1.9(8) . . . . ?
C49 C50 C51 N4 -0.6(8) . . . . ?
C50 C51 N4 C48 -1.5(7) . . . . ?
O1 C53 C54 C55 -56.8(11) . . . . ?
C53 C54 C55 C56 -88.4(9) . . . . ?
C54 C55 C56 C57 -173.4(6) . . . . ?
C55 C56 C57 C58 -179.3(6) . . . . ?
C56 C57 C58 C59 179.7(5) . . . . ?
C57 C58 C59 C60 -173.4(5) . . . . ?
C58 C59 C60 C61 177.5(5) . . . . ?
C59 C60 C61 C62 -173.3(6) . . . . ?
C60 C61 C62 C63 177.2(6) . . . . ?
C61 C62 C63 C64 -175.8(7) . . . . ?
O2 C65 C66 C67 -179.3(4) . . . . ?
C65 C66 C67 C68 178.7(4) . . . . ?
C66 C67 C68 C69 -172.0(4) . . . . ?
C67 C68 C69 C70 179.3(4) . . . . ?
C68 C69 C70 C71 177.6(4) . . . . ?
C69 C70 C71 C72 -171.9(4) . . . . ?
C70 C71 C72 C73 172.3(4) . . . . ?
C71 C72 C73 C74 -174.3(5) . . . . ?
C72 C73 C74 C75 178.1(5) . . . . ?
C73 C74 C75 C76 179.6(7) . . . . ?
C80 C77 C78 C79 -0.5(7) . . . . ?
C77 C78 C79 N6 -0.1(7) . . . . ?
C78 C77 C80 C81 -0.2(8) . . . . ?
C77 C80 C81 N6 1.5(7) . . . . ?
C77 C80 C81 C82 -177.6(4) . . . . ?
N6 C81 C82 N5 -170.2(4) . . . . ?
C80 C81 C82 N5 9.0(6) . . . . ?
N6 C81 C82 C83 7.3(6) . . . . ?
C80 C81 C82 C83 -173.5(5) . . . . ?
N5 C82 C83 C84 1.9(8) . . . . ?
C81 C82 C83 C84 -175.6(4) . . . . ?
C82 C83 C84 C85 0.5(8) . . . . ?
C83 C84 C85 C86 -2.3(7) . . . . ?
C83 C84 C85 C87 176.4(4) . . . . ?
C84 C85 C86 N5 1.9(7) . . . . ?
C87 C85 C86 N5 -176.8(4) . . . . ?
C84 C85 C87 C92 -151.2(5) . . . . ?
C86 C85 C87 C92 27.4(6) . . . . ?
C84 C85 C87 C88 29.9(7) . . . . ?
C86 C85 C87 C88 -151.5(5) . . . . ?
C92 C87 C88 C89 -1.2(7) . . . . ?
C85 C87 C88 C89 177.7(4) . . . . ?
C87 C88 C89 C90 -0.9(7) . . . . ?
C88 C89 C90 C91 3.2(6) . . . . ?
C88 C89 C90 C93 -178.3(4) . . . . ?
C89 C90 C91 C92 -3.4(6) . . . . ?
C93 C90 C91 C92 178.0(4) . . . . ?
C90 C91 C92 C87 1.4(7) . . . . ?
C88 C87 C92 C91 1.0(7) . . . . ?
C85 C87 C92 C91 -178.0(4) . . . . ?
C91 C90 C93 C94 132.5(4) . . . . ?
C89 C90 C93 C94 -46.0(6) . . . . ?
C91 C90 C93 C98 -46.2(6) . . . . ?
C89 C90 C93 C98 135.4(4) . . . . ?
C98 C93 C94 C95 0.4(6) . . . . ?
C90 C93 C94 C95 -178.3(4) . . . . ?
C93 C94 C95 C96 2.8(6) . . . . ?
C93 C94 C95 C99 -178.9(4) . . . . ?
C94 C95 C96 C102 178.8(4) . . . . ?
C99 C95 C96 C102 0.4(6) . . . . ?
C94 C95 C96 C97 -2.4(6) . . . . ?
C99 C95 C96 C97 179.1(4) . . . . ?
C102 C96 C97 C98 177.7(4) . . . . ?
C95 C96 C97 C98 -1.1(5) . . . . ?
C102 C96 C97 C103 -5.8(6) . . . . ?
C95 C96 C97 C103 175.5(3) . . . . ?
C96 C97 C98 O3 -176.6(3) . . . . ?
C103 C97 C98 O3 6.9(5) . . . . ?
C96 C97 C98 C93 4.4(6) . . . . ?
C103 C97 C98 C93 -172.1(4) . . . . ?
C94 C93 C98 C97 -4.1(6) . . . . ?
C90 C93 C98 C97 174.6(4) . . . . ?
C94 C93 C98 O3 176.9(3) . . . . ?
C90 C93 C98 O3 -4.4(6) . . . . ?
C94 C95 C99 C100 -180.0(4) . . . . ?
C96 C95 C99 C100 -1.6(6) . . . . ?
C95 C99 C100 C101 1.4(7) . . . . ?
C99 C100 C101 C102 -0.1(7) . . . . ?
C100 C101 C102 C96 -1.1(6) . . . . ?
C95 C96 C102 C101 0.9(6) . . . . ?
C97 C96 C102 C101 -177.8(4) . . . . ?
C98 C97 C103 C108 74.1(5) . . . . ?
C96 C97 C103 C108 -102.4(4) . . . . ?
C98 C97 C103 C104 -108.7(4) . . . . ?
C96 C97 C103 C104 74.8(5) . . . . ?
C108 C103 C104 C109 -178.2(4) . . . . ?
C97 C103 C104 C109 4.6(6) . . . . ?
C108 C103 C104 C105 -0.5(6) . . . . ?
C97 C103 C104 C105 -177.8(4) . . . . ?
C103 C104 C105 C106 3.7(6) . . . . ?
C109 C104 C105 C106 -178.5(4) . . . . ?
C103 C104 C105 C112 -178.1(4) . . . . ?
C109 C104 C105 C112 -0.3(6) . . . . ?
C112 C105 C106 C107 179.2(4) . . . . ?
C104 C105 C106 C107 -2.6(6) . . . . ?
C105 C106 C107 C108 -1.6(6) . . . . ?
C105 C106 C107 C113 175.0(4) . . . . ?
C104 C103 C108 O4 177.7(3) . . . . ?
C97 C103 C108 O4 -5.0(5) . . . . ?
C104 C103 C108 C107 -3.9(6) . . . . ?
C97 C103 C108 C107 173.4(4) . . . . ?
C106 C107 C108 C103 5.0(6) . . . . ?
C113 C107 C108 C103 -171.6(4) . . . . ?
C106 C107 C108 O4 -176.7(3) . . . . ?
C113 C107 C108 O4 6.7(5) . . . . ?
C103 C104 C109 C110 177.8(4) . . . . ?
C105 C104 C109 C110 0.1(6) . . . . ?
C104 C109 C110 C111 -0.2(7) . . . . ?
C109 C110 C111 C112 0.6(7) . . . . ?
C110 C111 C112 C105 -0.7(6) . . . . ?
C106 C105 C112 C111 178.8(4) . . . . ?
C104 C105 C112 C111 0.6(6) . . . . ?
C106 C107 C113 C118 46.1(6) . . . . ?
C108 C107 C113 C118 -137.3(4) . . . . ?
C106 C107 C113 C114 -133.9(4) . . . . ?
C108 C107 C113 C114 42.6(5) . . . . ?
C118 C113 C114 C115 2.0(6) . . . . ?
C107 C113 C114 C115 -178.0(4) . . . . ?
C113 C114 C115 C116 0.1(6) . . . . ?
C114 C115 C116 C117 -2.0(6) . . . . ?
C114 C115 C116 C119 177.1(4) . . . . ?
C115 C116 C117 C118 1.7(6) . . . . ?
C119 C116 C117 C118 -177.4(4) . . . . ?
C114 C113 C118 C117 -2.3(6) . . . . ?
C107 C113 C118 C117 177.7(4) . . . . ?
C116 C117 C118 C113 0.5(6) . . . . ?
C117 C116 C119 C123 29.5(6) . . . . ?
C115 C116 C119 C123 -149.5(4) . . . . ?
C117 C116 C119 C120 -150.6(4) . . . . ?
C115 C116 C119 C120 30.4(6) . . . . ?
C123 C119 C120 N7 0.1(6) . . . . ?
C116 C119 C120 N7 -179.8(4) . . . . ?
N7 C121 C122 C123 0.3(6) . . . . ?
C124 C121 C122 C123 178.9(4) . . . . ?
C121 C122 C123 C119 -1.2(6) . . . . ?
C120 C119 C123 C122 1.0(6) . . . . ?
C116 C119 C123 C122 -179.1(4) . . . . ?
N7 C121 C124 N8 177.0(4) . . . . ?
C122 C121 C124 N8 -1.7(6) . . . . ?
N7 C121 C124 C128 -3.7(6) . . . . ?
C122 C121 C124 C128 177.6(4) . . . . ?
C128 C125 C126 C127 1.4(8) . . . . ?
C125 C126 C127 N8 -0.6(8) . . . . ?
N8 C124 C128 C125 -1.2(7) . . . . ?
C121 C124 C128 C125 179.6(4) . . . . ?
C126 C125 C128 C124 -0.5(7) . . . . ?
O3 C129 C130 C131 65.9(5) . . . . ?
C129 C130 C131 C132 -171.7(4) . . . . ?
C130 C131 C132 C133 -174.8(4) . . . . ?
C131 C132 C133 C134 -177.9(4) . . . . ?
C132 C133 C134 C135 176.9(4) . . . . ?
C133 C134 C135 C136 -172.1(5) . . . . ?
C134 C135 C136 C137 -179.1(5) . . . . ?
C135 C136 C137 C138 -174.5(5) . . . . ?
C136 C137 C138 C139 -173.2(6) . . . . ?
C137 C138 C139 C140 -60.5(11) . . . . ?
O4 C141 C142 C143 -179.0(3) . . . . ?
C141 C142 C143 C144 76.7(5) . . . . ?
C142 C143 C144 C145 -176.6(4) . . . . ?
C143 C144 C145 C146 -173.8(4) . . . . ?
C144 C145 C146 C147 179.2(4) . . . . ?
C145 C146 C147 C148 -171.5(4) . . . . ?
C146 C147 C148 C149 171.9(4) . . . . ?
C147 C148 C149 C150 -171.9(5) . . . . ?
C148 C149 C150 C151 172.7(5) . . . . ?
C149 C150 C151 C152 -179.8(6) . . . . ?
N10 C153 C154 C155 0.9(8) . . . . ?
C153 C154 C155 C156 -0.3(7) . . . . ?
C154 C155 C156 C157 0.3(6) . . . . ?
C155 C156 C157 N10 -0.9(7) . . . . ?
C155 C156 C157 C158 178.4(4) . . . . ?
C156 C157 C158 C159 -168.5(4) . . . . ?
N10 C157 C158 C159 10.8(6) . . . . ?
C156 C157 C158 N9 10.0(6) . . . . ?
N10 C157 C158 N9 -170.7(4) . . . . ?
N9 C158 C159 C162 -2.3(7) . . . . ?
C157 C158 C159 C162 176.1(4) . . . . ?
N9 C160 C161 C162 -3.5(7) . . . . ?
N9 C160 C161 C163 176.3(4) . . . . ?
C158 C159 C162 C161 -0.3(8) . . . . ?
C160 C161 C162 C159 3.0(7) . . . . ?
C163 C161 C162 C159 -176.7(4) . . . . ?
C160 C161 C163 C168 -148.9(5) . . . . ?
C162 C161 C163 C168 30.8(7) . . . . ?
C160 C161 C163 C164 32.3(7) . . . . ?
C162 C161 C163 C164 -148.0(5) . . . . ?
C168 C163 C164 C165 -1.2(7) . . . . ?
C161 C163 C164 C165 177.7(4) . . . . ?
C163 C164 C165 C166 -1.1(7) . . . . ?
C164 C165 C166 C167 2.4(7) . . . . ?
C164 C165 C166 C169 -177.6(4) . . . . ?
C165 C166 C167 C168 -1.4(7) . . . . ?
C169 C166 C167 C168 178.6(4) . . . . ?
C166 C167 C168 C163 -0.9(8) . . . . ?
C164 C163 C168 C167 2.2(7) . . . . ?
C161 C163 C168 C167 -176.7(4) . . . . ?
C167 C166 C169 C170 134.0(5) . . . . ?
C165 C166 C169 C170 -46.0(6) . . . . ?
C167 C166 C169 C174 -44.0(6) . . . . ?
C165 C166 C169 C174 136.0(4) . . . . ?
C174 C169 C170 C171 -0.6(6) . . . . ?
C166 C169 C170 C171 -178.6(4) . . . . ?
C169 C170 C171 C172 3.2(6) . . . . ?
C169 C170 C171 C175 -176.1(4) . . . . ?
C170 C171 C172 C178 -179.1(3) . . . . ?
C175 C171 C172 C178 0.3(5) . . . . ?
C170 C171 C172 C173 -1.4(5) . . . . ?
C175 C171 C172 C173 178.1(3) . . . . ?
C171 C172 C173 C174 -3.1(5) . . . . ?
C178 C172 C173 C174 174.6(3) . . . . ?
C171 C172 C173 C179 173.6(3) . . . . ?
C178 C172 C173 C179 -8.7(5) . . . . ?
C172 C173 C174 O5 -174.7(3) . . . . ?
C179 C173 C174 O5 8.6(5) . . . . ?
C172 C173 C174 C169 6.1(6) . . . . ?
C179 C173 C174 C169 -170.6(3) . . . . ?
C170 C169 C174 C173 -4.2(6) . . . . ?
C166 C169 C174 C173 173.9(4) . . . . ?
C170 C169 C174 O5 176.5(3) . . . . ?
C166 C169 C174 O5 -5.4(5) . . . . ?
C170 C171 C175 C176 177.1(4) . . . . ?
C172 C171 C175 C176 -2.3(6) . . . . ?
C171 C175 C176 C177 2.8(6) . . . . ?
C175 C176 C177 C178 -1.2(6) . . . . ?
C176 C177 C178 C172 -0.8(6) . . . . ?
C171 C172 C178 C177 1.3(5) . . . . ?
C173 C172 C178 C177 -176.4(3) . . . . ?
C174 C173 C179 C184 73.8(5) . . . . ?
C172 C173 C179 C184 -102.8(4) . . . . ?
C174 C173 C179 C180 -108.3(4) . . . . ?
C172 C173 C179 C180 75.1(5) . . . . ?
C184 C179 C180 C181 -0.8(6) . . . . ?
C173 C179 C180 C181 -178.7(4) . . . . ?
C184 C179 C180 C185 -178.2(4) . . . . ?
C173 C179 C180 C185 3.9(6) . . . . ?
C185 C180 C181 C182 -176.6(4) . . . . ?
C179 C180 C181 C182 6.0(6) . . . . ?
C185 C180 C181 C188 -0.7(6) . . . . ?
C179 C180 C181 C188 -178.2(4) . . . . ?
C180 C181 C182 C183 -4.7(6) . . . . ?
C188 C181 C182 C183 179.6(4) . . . . ?
C181 C182 C183 C184 -1.8(6) . . . . ?
C181 C182 C183 C189 173.9(4) . . . . ?
C180 C179 C184 O6 175.1(3) . . . . ?
C173 C179 C184 O6 -6.9(5) . . . . ?
C180 C179 C184 C183 -5.8(6) . . . . ?
C173 C179 C184 C183 172.2(3) . . . . ?
C182 C183 C184 O6 -173.8(3) . . . . ?
C189 C183 C184 O6 10.4(5) . . . . ?
C182 C183 C184 C179 7.1(6) . . . . ?
C189 C183 C184 C179 -168.7(4) . . . . ?
C181 C180 C185 C186 -0.2(6) . . . . ?
C179 C180 C185 C186 177.2(4) . . . . ?
C180 C185 C186 C187 0.4(7) . . . . ?
C185 C186 C187 C188 0.5(7) . . . . ?
C186 C187 C188 C181 -1.5(6) . . . . ?
C182 C181 C188 C187 177.3(4) . . . . ?
C180 C181 C188 C187 1.6(6) . . . . ?
C182 C183 C189 C194 -135.7(4) . . . . ?
C184 C183 C189 C194 39.9(6) . . . . ?
C182 C183 C189 C190 43.7(6) . . . . ?
C184 C183 C189 C190 -140.7(4) . . . . ?
C194 C189 C190 C191 -1.8(6) . . . . ?
C183 C189 C190 C191 178.7(4) . . . . ?
C189 C190 C191 C192 0.1(6) . . . . ?
C190 C191 C192 C193 2.1(6) . . . . ?
C190 C191 C192 C195 -178.8(4) . . . . ?
C191 C192 C193 C194 -2.7(6) . . . . ?
C195 C192 C193 C194 178.2(4) . . . . ?
C190 C189 C194 C193 1.3(6) . . . . ?
C183 C189 C194 C193 -179.2(4) . . . . ?
C192 C193 C194 C189 1.0(7) . . . . ?
C191 C192 C195 C199 -149.3(4) . . . . ?
C193 C192 C195 C199 29.8(6) . . . . ?
C191 C192 C195 C196 31.5(6) . . . . ?
C193 C192 C195 C196 -149.4(4) . . . . ?
C199 C195 C196 C198 1.6(6) . . . . ?
C192 C195 C196 C198 -179.2(4) . . . . ?
C195 C196 C198 C197 -1.2(6) . . . . ?
N11 C197 C198 C196 -0.2(6) . . . . ?
C200 C197 C198 C196 179.9(4) . . . . ?
C196 C195 C199 N11 -0.8(6) . . . . ?
C192 C195 C199 N11 180.0(4) . . . . ?
N11 C197 C200 N12 173.6(4) . . . . ?
C198 C197 C200 N12 -6.4(6) . . . . ?
N11 C197 C200 C204 -6.5(6) . . . . ?
C198 C197 C200 C204 173.5(4) . . . . ?
N12 C201 C202 C203 -0.4(8) . . . . ?
C201 C202 C203 C204 1.0(8) . . . . ?
C202 C203 C204 C200 -0.7(7) . . . . ?
N12 C200 C204 C203 -0.2(7) . . . . ?
C197 C200 C204 C203 179.9(4) . . . . ?
C228 C205 C206 C207 -160.0(8) . . . . ?
C205 C206 C207 C208 -173.7(6) . . . . ?
C206 C207 C208 C209 -178.1(6) . . . . ?
C207 C208 C209 C210 176.1(6) . . . . ?
C208 C209 C210 C211 -172.3(6) . . . . ?
C209 C210 C211 C212 178.5(7) . . . . ?
C210 C211 C212 C213 -175.2(7) . . . . ?
C211 C212 C213 C214 179.5(7) . . . . ?
C212 C213 C214 C215 -167.0(10) . . . . ?
O6 C216 C217 C218 -178.2(3) . . . . ?
C216 C217 C218 C219 78.8(5) . . . . ?
C217 C218 C219 C220 -178.2(4) . . . . ?
C218 C219 C220 C221 -174.7(4) . . . . ?
C219 C220 C221 C222 177.7(4) . . . . ?
C220 C221 C222 C223 -168.7(4) . . . . ?
C221 C222 C223 C224 172.1(4) . . . . ?
C222 C223 C224 C225 -172.9(5) . . . . ?
C223 C224 C225 C226 174.0(5) . . . . ?
C224 C225 C226 C227 179.2(6) . . . . ?
C206 C205 C228 O5 51.0(11) . . . . ?
C1 C4 C5 N1 1.9(7) . . . . ?
C1 C4 C5 C6 -177.4(4) . . . . ?
C3 N1 C5 C4 -1.5(7) . . . . ?
C3 N1 C5 C6 177.8(4) . . . . ?
C7 C6 C5 C4 -177.6(5) . . . . ?
N2 C6 C5 C4 4.4(7) . . . . ?
C7 C6 C5 N1 3.0(6) . . . . ?
N2 C6 C5 N1 -175.0(4) . . . . ?
C7 C6 N2 C9 -2.4(8) . . . . ?
C5 C6 N2 C9 175.6(4) . . . . ?
C10 C9 N2 C6 -0.6(8) . . . . ?
C43 C44 N3 C45 -1.0(6) . . . . ?
C46 C45 N3 C44 0.5(6) . . . . ?
C48 C45 N3 C44 179.6(3) . . . . ?
C51 N4 C48 C52 2.3(6) . . . . ?
C51 N4 C48 C45 -178.4(4) . . . . ?
C49 C52 C48 N4 -1.0(7) . . . . ?
C49 C52 C48 C45 179.8(4) . . . . ?
N3 C45 C48 N4 -178.6(4) . . . . ?
C46 C45 C48 N4 0.5(6) . . . . ?
N3 C45 C48 C52 0.7(6) . . . . ?
C46 C45 C48 C52 179.8(4) . . . . ?
C83 C82 N5 C86 -2.2(7) . . . . ?
C81 C82 N5 C86 175.2(4) . . . . ?
C85 C86 N5 C82 0.3(7) . . . . ?
C80 C81 N6 C79 -2.1(6) . . . . ?
C82 C81 N6 C79 177.1(4) . . . . ?
C78 C79 N6 C81 1.4(6) . . . . ?
C119 C120 N7 C121 -0.9(6) . . . . ?
C122 C121 N7 C120 0.7(6) . . . . ?
C124 C121 N7 C120 -177.9(3) . . . . ?
C128 C124 N8 C127 2.0(6) . . . . ?
C121 C124 N8 C127 -178.7(4) . . . . ?
C126 C127 N8 C124 -1.1(7) . . . . ?
C161 C160 N9 C158 1.0(8) . . . . ?
C159 C158 N9 C160 1.9(7) . . . . ?
C157 C158 N9 C160 -176.6(4) . . . . ?
C154 C153 N10 C157 -1.5(7) . . . . ?
C156 C157 N10 C153 1.5(7) . . . . ?
C158 C157 N10 C153 -177.9(4) . . . . ?
C195 C199 N11 C197 -0.4(6) . . . . ?
C198 C197 N11 C199 0.9(6) . . . . ?
C200 C197 N11 C199 -179.1(4) . . . . ?
C202 C201 N12 C200 -0.5(7) . . . . ?
C204 C200 N12 C201 0.8(6) . . . . ?
C197 C200 N12 C201 -179.3(4) . . . . ?
C21 C22 O1 C53 98.4(5) . . . . ?
C17 C22 O1 C53 -79.7(5) . . . . ?
C54 C53 O1 C22 -177.2(6) . . . . ?
C27 C32 O2 C65 -125.2(4) . . . . ?
C31 C32 O2 C65 59.0(5) . . . . ?
C66 C65 O2 C32 99.3(5) . . . . ?
C97 C98 O3 C129 71.9(5) . . . . ?
C93 C98 O3 C129 -109.0(4) . . . . ?
C130 C129 O3 C98 111.0(4) . . . . ?
C103 C108 O4 C141 -111.9(4) . . . . ?
C107 C108 O4 C141 69.7(4) . . . . ?
C142 C141 O4 C108 -172.6(3) . . . . ?
C173 C174 O5 C228 74.0(5) . . . . ?
C169 C174 O5 C228 -106.7(5) . . . . ?
C205 C228 O5 C174 123.1(7) . . . . ?
C179 C184 O6 C216 -112.4(4) . . . . ?
C183 C184 O6 C216 68.5(4) . . . . ?
C217 C216 O6 C184 -171.8(3) . . . . ?
